data_1571034
loop_
_publ_author_name
'Almquist, C. Christopher'
'Rajeshkumar, Thayalan'
'Jayaweera, H. D. A. Chathumal'
'Removski, Nicole'
'Zhou, Wen'
'Gelfand, Benjamin S.'
'Maron, Laurent'
'Piers, Warren E.'

_publ_section_title
;
 Oxidation-induced ambiphilicity triggers N-N bond formation and
 dinitrogen release in octahedral terminal molybdenum(v) nitrido
 complexes.
;
_journal_issue 14
_journal_name_full 'Chemical science'
_journal_page_first 5152
_journal_page_last 5162
_journal_paper_doi 10.1039/d4sc00090k
_journal_volume 15
_journal_year 2024
_chemical_formula_moiety 'C42 H42 B2 Mo N11, Al C16 F36 O4, C7 H8, C3 H3'
_chemical_formula_sum 'C68 H53 Al B2 F36 Mo N11 O4'
_chemical_formula_weight 1916.75
_space_group_crystal_system triclinic
_space_group_IT_number 2
_space_group_name_Hall '-P 1'
_space_group_name_H-M_alt 'P -1'
_atom_sites_solution_hydrogens geom
_atom_sites_solution_primary iterative
_audit_creation_date 2023-10-05
_audit_creation_method
;
Olex2 1.5
(compiled 2023.08.24 svn.re1ec1418 for OlexSys, GUI svn.r6817)
;
_audit_update_record
;
2023-10-26 deposited with the CCDC.	2024-02-16 downloaded from the CCDC.
;
_cell_angle_alpha 61.8960(10)
_cell_angle_beta 75.4150(10)
_cell_angle_gamma 80.140(2)
_cell_formula_units_Z 2
_cell_length_a 14.9038(3)
_cell_length_b 17.3373(4)
_cell_length_c 17.7556(4)
_cell_measurement_reflns_used 9840
_cell_measurement_temperature 173(2)
_cell_measurement_theta_max 72.51
_cell_measurement_theta_min 4.09
_cell_volume 3909.10(15)
_computing_molecular_graphics 'Olex2 1.5 (Dolomanov et al., 2009)'
_computing_publication_material 'Olex2 1.5 (Dolomanov et al., 2009)'
_computing_structure_refinement 'SHELXL 2018/3 (Sheldrick, 2015)'
_computing_structure_solution 'olex2.solve 1.5 (Bourhis et al., 2015)'
_diffrn_ambient_temperature 173.15
_diffrn_measured_fraction_theta_full 0.965
_diffrn_measured_fraction_theta_max 0.953
_diffrn_measurement_device_type 'Bruker APEX-II CCD'
_diffrn_measurement_method '\f and \w scans'
_diffrn_radiation_type CuK\a
_diffrn_radiation_wavelength 1.54178
_diffrn_reflns_av_R_equivalents 0.0355
_diffrn_reflns_av_unetI/netI 0.0307
_diffrn_reflns_Laue_measured_fraction_full 0.965
_diffrn_reflns_Laue_measured_fraction_max 0.953
_diffrn_reflns_limit_h_max 18
_diffrn_reflns_limit_h_min -18
_diffrn_reflns_limit_k_max 21
_diffrn_reflns_limit_k_min -21
_diffrn_reflns_limit_l_max 20
_diffrn_reflns_limit_l_min -21
_diffrn_reflns_number 62597
_diffrn_reflns_point_group_measured_fraction_full 0.965
_diffrn_reflns_point_group_measured_fraction_max 0.953
_diffrn_reflns_theta_full 67.679
_diffrn_reflns_theta_max 72.528
_diffrn_reflns_theta_min 2.878
_diffrn_standards_number 0
_exptl_absorpt_coefficient_mu 2.768
_exptl_absorpt_correction_T_max 0.7536
_exptl_absorpt_correction_T_min 0.6560
_exptl_absorpt_correction_type multi-scan
_exptl_absorpt_process_details
;
SADABS-2016/2 (Bruker,2016/2) was used for absorption correction.
wR2(int) was 0.0612 before and 0.0478 after correction.
The Ratio of minimum to maximum transmission is 0.8705.
The \l/2 correction factor is Not present.
;
_exptl_crystal_colour Brown
_exptl_crystal_density_diffrn 1.628
_exptl_crystal_description Block
_exptl_crystal_F_000 1918
_exptl_crystal_size_max 0.281
_exptl_crystal_size_mid 0.152
_exptl_crystal_size_min 0.099
_refine_diff_density_max 1.352
_refine_diff_density_min -0.971
_refine_diff_density_rms 0.099
_refine_ls_extinction_method none
_refine_ls_goodness_of_fit_ref 1.029
_refine_ls_hydrogen_treatment constr
_refine_ls_matrix_type full
_refine_ls_number_parameters 1411
_refine_ls_number_reflns 14789
_refine_ls_number_restraints 1258
_refine_ls_restrained_S_all 1.060
_refine_ls_R_factor_all 0.0713
_refine_ls_R_factor_gt 0.0676
_refine_ls_shift/su_max 0.001
_refine_ls_shift/su_mean 0.000
_refine_ls_structure_factor_coef Fsqd
_refine_ls_weighting_details 'w=1/[\s^2^(Fo^2^)+(0.1255P)^2^+6.6645P] where P=(Fo^2^+2Fc^2^)/3'
_refine_ls_weighting_scheme calc
_refine_ls_wR_factor_gt 0.1890
_refine_ls_wR_factor_ref 0.1942
_reflns_Friedel_coverage 0.000
_reflns_number_gt 13672
_reflns_number_total 14789
_reflns_threshold_expression 'I > 2\s(I)'
_cod_data_source_file d4sc00090k2.cif
_cod_data_source_block cu_20231003ca754_0m_a
_cod_depositor_comments
;
The following automatic conversions were performed:

data item '_exptl_absorpt_correction_type' value 'Multi-scan' was
changed to 'multi-scan' in accordance with the
/home/data/users/saulius/crontab/automatic-downloads/rss-feeds/RSC/lib/dictionaries/cif_core.dic
dictionary named 'cif_core.dic' version 2.4.2 last updated on
2011-04-26.

Automatic conversion script
Id: cif_fix_values 8170 2020-07-09 18:12:32Z antanas 

 Adding full bibliography for 1571025--1571037.cif.
;
_cod_database_code 1571034
_shelx_shelxl_version_number 2018/3
_shelx_space_group_comment
;
The symmetry employed for this shelxl refinement is uniquely defined
by the following loop, which should always be used as a source of
symmetry information in preference to the above space-group names.
They are only intended as comments.
;
_shelx_estimated_absorpt_t_max 0.771
_shelx_estimated_absorpt_t_min 0.510
_olex2_refinement_description
;
1. Fixed Uiso
 At 1.2 times of:
  All C(H) groups
 At 1.5 times of:
  All C(H,H,H) groups
2. Restrained distances
 C69-C50 = F50-C74 = F54-C76 = F53-C76 = C76-C45 = C77-F5 = C73-C50 = C48-F55 =
  C48-C47
 1.6 with sigma of 0.02
 F56-F57 = F13-F14
 1.8 with sigma of 0.02
 C48-C47
 1.7 with sigma of 0.02
 F13-C48
 1.53 with sigma of 0.02
3. Rigid bond restraints
 C66, C67, C68
 with sigma for 1-2 distances of 0.01 and sigma for 1-3 distances of 0.01
4. Uiso/Uaniso restraints and constraints
C70 \\sim F37 \\sim F38 \\sim F39 \\sim C53 \\sim F10 \\sim F22 \\sim F23:
within 2A with sigma of 0.04 and sigma for terminal atoms of 0.08 within 2A
C58 \\sim F21 \\sim F32 \\sim F33 \\sim C71 \\sim F40 \\sim F41 \\sim F42:
within 2A with sigma of 0.04 and sigma for terminal atoms of 0.08 within 2A
C51 \\sim F9 \\sim F18 \\sim F19 \\sim C72 \\sim F43 \\sim F44 \\sim F45:
within 2A with sigma of 0.04 and sigma for terminal atoms of 0.08 within 2A
C56 \\sim F17 \\sim F28 \\sim F29 \\sim C73 \\sim F46 \\sim F47 \\sim F48:
within 2A with sigma of 0.04 and sigma for terminal atoms of 0.08 within 2A
C49 \\sim F6 \\sim F15 \\sim F16 \\sim C74 \\sim F49 \\sim F50 \\sim F51:
within 2A with sigma of 0.04 and sigma for terminal atoms of 0.08 within 2A
C44 \\sim F1 \\sim F2 \\sim F3 \\sim F52 \\sim F53 \\sim F54 \\sim C76: within
2A with sigma of 0.04 and sigma for terminal atoms of 0.08 within 2A
C48 \\sim F55 \\sim F56 \\sim F57 \\sim F5 \\sim F13 \\sim F14 \\sim C77:
within 2A with sigma of 0.04 and sigma for terminal atoms of 0.08 within 2A
C46 \\sim F4 \\sim F7 \\sim F8 \\sim C78 \\sim F58 \\sim F59 \\sim F60: within
2A with sigma of 0.04 and sigma for terminal atoms of 0.08 within 2A
C66 \\sim C67 \\sim C68: within 2A with sigma of 0.04 and sigma for terminal
atoms of 0.08 within 2A
Uanis(C70) \\sim Ueq, Uanis(F37) \\sim Ueq, Uanis(F38) \\sim Ueq, Uanis(F39)
\\sim Ueq, Uanis(C53) \\sim Ueq, Uanis(F10) \\sim Ueq, Uanis(F22) \\sim Ueq,
Uanis(F23) \\sim Ueq, Uanis(C58) \\sim Ueq, Uanis(F21) \\sim Ueq, Uanis(F32)
\\sim Ueq, Uanis(F33) \\sim Ueq, Uanis(C71) \\sim Ueq, Uanis(F40) \\sim Ueq,
Uanis(F41) \\sim Ueq, Uanis(F42) \\sim Ueq: with sigma of 0.01 and sigma for
terminal atoms of 0.02
Uanis(C51) \\sim Ueq, Uanis(F9) \\sim Ueq, Uanis(F18) \\sim Ueq, Uanis(F19)
\\sim Ueq, Uanis(C72) \\sim Ueq, Uanis(F43) \\sim Ueq, Uanis(F44) \\sim Ueq,
Uanis(F45) \\sim Ueq, Uanis(C56) \\sim Ueq, Uanis(F17) \\sim Ueq, Uanis(F28)
\\sim Ueq, Uanis(F29) \\sim Ueq, Uanis(C73) \\sim Ueq, Uanis(F46) \\sim Ueq,
Uanis(F47) \\sim Ueq, Uanis(F48) \\sim Ueq: with sigma of 0.01 and sigma for
terminal atoms of 0.02
Uanis(C49) \\sim Ueq, Uanis(F6) \\sim Ueq, Uanis(F15) \\sim Ueq, Uanis(F16)
\\sim Ueq, Uanis(C74) \\sim Ueq, Uanis(F49) \\sim Ueq, Uanis(F50) \\sim Ueq,
Uanis(F51) \\sim Ueq, Uanis(C44) \\sim Ueq, Uanis(F1) \\sim Ueq, Uanis(F2)
\\sim Ueq, Uanis(F3) \\sim Ueq, Uanis(F52) \\sim Ueq, Uanis(F53) \\sim Ueq,
Uanis(F54) \\sim Ueq, Uanis(C76) \\sim Ueq, Uanis(F4) \\sim Ueq: with sigma of
0.01 and sigma for terminal atoms of 0.02
Uanis(C48) \\sim Ueq, Uanis(F55) \\sim Ueq, Uanis(F56) \\sim Ueq, Uanis(F57)
\\sim Ueq, Uanis(F5) \\sim Ueq, Uanis(F13) \\sim Ueq, Uanis(F14) \\sim Ueq,
Uanis(C77) \\sim Ueq, Uanis(C46) \\sim Ueq, Uanis(F4) \\sim Ueq, Uanis(F7)
\\sim Ueq, Uanis(F8) \\sim Ueq, Uanis(C78) \\sim Ueq, Uanis(F58) \\sim Ueq,
Uanis(F59) \\sim Ueq, Uanis(F60) \\sim Ueq, Uanis(F26) \\sim Ueq: with sigma of
0.01 and sigma for terminal atoms of 0.02
Uanis(C66) \\sim Ueq, Uanis(C67) \\sim Ueq, Uanis(C68) \\sim Ueq: with sigma of
0.01 and sigma for terminal atoms of 0.02
5. Others
 Sof(C70)=Sof(F37)=Sof(F38)=Sof(F39)=1-FVAR(1)
 Sof(C53)=Sof(F10)=Sof(F22)=Sof(F23)=FVAR(1)
 Sof(C71)=Sof(F40)=Sof(F41)=Sof(F42)=1-FVAR(2)
 Sof(C58)=Sof(F21)=Sof(F32)=Sof(F33)=FVAR(2)
 Sof(C51)=Sof(F9)=Sof(F18)=Sof(F19)=1-FVAR(3)
 Sof(C72)=Sof(F43)=Sof(F44)=Sof(F45)=FVAR(3)
 Sof(C73)=Sof(F46)=Sof(F47)=Sof(F48)=1-FVAR(4)
 Sof(C56)=Sof(F17)=Sof(F28)=Sof(F29)=FVAR(4)
 Sof(C74)=Sof(F49)=Sof(F50)=Sof(F51)=1-FVAR(5)
 Sof(C49)=Sof(F6)=Sof(F15)=Sof(F16)=FVAR(5)
 Sof(C76)=Sof(F52)=Sof(F53)=Sof(F54)=1-FVAR(6)
 Sof(C44)=Sof(F1)=Sof(F2)=Sof(F3)=FVAR(6)
 Sof(C77)=Sof(F56)=Sof(F57)=Sof(F5)=1-FVAR(7)
 Sof(C48)=Sof(F55)=Sof(F13)=Sof(F14)=FVAR(7)
 Sof(C78)=Sof(F58)=Sof(F59)=Sof(F60)=1-FVAR(8)
 Sof(C46)=Sof(F4)=Sof(F7)=Sof(F8)=FVAR(8)
6.a Aromatic/amide H refined with riding coordinates:
 C2(H2), C3(H3), C4(H4), C6(H6), C7(H7), C8(H8), C9(H9), C10(H10), C11(H11),
 C15(H15), C16(H16), C17(H17), C12(H12), C13(H13), C14(H14), C19(H19), C21(H21),
  C23(H23), C27(H27), C29(H29), C31(H31), C38(H38), C39(H39), C40(H40),
 C60(H60), C61(H61), C62(H62), C63(H63), C64(H64), C66(H66), C67(H67), C68(H68)
6.b Idealised Me refined as rotating group:
 C24(H24A,H24B,H24C), C25(H25A,H25B,H25C), C32(H32A,H32B,H32C), C33(H33A,H33B,
 H33C), C42(H42A,H42B,H42C), C43(H43A,H43B,H43C), C65(H65A,H65B,H65C)
;
_olex2_submission_special_instructions 'No special instructions were received'

loop_
_space_group_symop_operation_xyz
'x, y, z'
'-x, -y, -z'

loop_
_atom_site_label
_atom_site_type_symbol
_atom_site_fract_x
_atom_site_fract_y
_atom_site_fract_z
_atom_site_U_iso_or_equiv
_atom_site_adp_type
_atom_site_occupancy
_atom_site_site_symmetry_order
_atom_site_calc_flag
_atom_site_refinement_flags_posn
_atom_site_refinement_flags_adp
_atom_site_refinement_flags_occupancy
_atom_site_disorder_assembly
_atom_site_disorder_group
Mo1 Mo 0.26985(2) 0.56315(2) 0.66986(2) 0.03135(11) Uani 1 1 d . . . . .
Al1 Al 0.29134(8) 0.25230(7) 0.20874(7) 0.0360(2) Uani 1 1 d . . . . .
C44 C 0.2661(16) 0.0330(11) 0.4389(11) 0.130(5) Uani 0.685(10) 1 d . U P A 1
F1 F 0.2062(13) 0.0633(9) 0.4917(6) 0.198(6) Uani 0.685(10) 1 d . U P A 1
F2 F 0.3493(10) 0.0436(7) 0.4332(6) 0.157(4) Uani 0.685(10) 1 d . U P A 1
F3 F 0.2520(9) -0.0548(5) 0.4800(6) 0.167(5) Uani 0.685(10) 1 d . U P A 1
C46 C 0.147(2) 0.091(2) 0.3814(19) 0.136(9) Uani 0.577(19) 1 d . U P A 1
F4 F 0.1006(8) 0.0425(11) 0.4522(7) 0.163(7) Uani 0.577(19) 1 d . U P A 1
F7 F 0.1132(12) 0.1736(9) 0.3607(12) 0.154(6) Uani 0.577(19) 1 d . U P A 1
F8 F 0.1046(9) 0.0858(10) 0.3170(11) 0.121(4) Uani 0.577(19) 1 d . U P A 1
F11 F 0.0272(4) 0.3726(5) 0.0372(5) 0.177(3) Uani 1 1 d . . . . .
C48 C 0.2370(10) 0.3896(10) 0.0001(8) 0.120(5) Uani 0.591(9) 1 d D U P B 1
F55 F 0.1836(11) 0.4095(11) -0.0706(7) 0.164(6) Uani 0.591(9) 1 d D U P B 1
F13 F 0.2659(6) 0.4301(5) 0.0356(7) 0.131(4) Uani 0.591(9) 1 d D U P B 1
F14 F 0.3104(8) 0.3741(10) -0.0192(7) 0.162(4) Uani 0.591(9) 1 d D U P B 1
C49 C 0.2741(13) 0.0135(12) 0.3063(13) 0.082(4) Uani 0.597(13) 1 d . U P A 1
F6 F 0.2306(6) -0.0520(5) 0.3310(9) 0.118(4) Uani 0.597(13) 1 d . U P A 1
F15 F 0.2787(7) 0.0628(7) 0.2196(6) 0.104(3) Uani 0.597(13) 1 d . U P A 1
F16 F 0.3639(5) -0.0109(5) 0.3123(6) 0.085(2) Uani 0.597(13) 1 d . U P A 1
C51 C 0.3247(8) 0.4427(8) 0.2701(9) 0.086(3) Uani 0.595(7) 1 d . U P C 2
F9 F 0.3431(8) 0.4880(8) 0.1804(8) 0.118(5) Uani 0.595(7) 1 d . U P C 2
F18 F 0.2903(6) 0.4905(5) 0.3120(6) 0.119(3) Uani 0.595(7) 1 d . U P C 2
F19 F 0.3986(5) 0.4045(5) 0.3054(7) 0.118(3) Uani 0.595(7) 1 d . U P C 2
F20 F 0.4940(7) 0.2138(7) 0.2708(6) 0.220(5) Uani 1 1 d . . . . .
C53 C 0.5302(11) 0.1963(9) 0.0769(8) 0.071(3) Uani 0.539(12) 1 d . U P D 1
F10 F 0.4927(10) 0.1239(7) 0.1031(8) 0.117(4) Uani 0.539(12) 1 d . U P D 1
F22 F 0.6226(6) 0.1755(7) 0.0716(6) 0.108(4) Uani 0.539(12) 1 d . U P D 1
F23 F 0.5180(9) 0.2511(10) -0.0036(6) 0.125(5) Uani 0.539(12) 1 d . U P D 1
F24 F 0.0971(6) 0.4343(4) 0.0912(6) 0.170(3) Uani 1 1 d . . . . .
F25 F 0.0310(4) 0.3119(6) 0.1704(5) 0.175(3) Uani 1 1 d . . . . .
C55 C 0.1415(10) 0.2299(8) 0.0657(7) 0.127(4) Uani 1 1 d . . . E 1
C69 C 0.2662(8) 0.3104(7) 0.3886(7) 0.118(4) Uani 1 1 d D . . F 1
F34 F 0.3438(6) 0.2565(6) 0.3863(6) 0.205(4) Uani 1 1 d . . . F 1
F35 F 0.2567(7) 0.3425(5) 0.4325(5) 0.179(3) Uani 1 1 d . . . F 1
F36 F 0.1894(6) 0.2571(7) 0.4247(4) 0.184(3) Uani 1 1 d . . . F 1
F26 F 0.2270(9) 0.1856(6) 0.0607(7) 0.239(5) Uani 1 1 d . U . E 1
F12 F 0.0716(5) 0.1941(5) 0.1283(6) 0.165(3) Uani 1 1 d . . . E 1
F27 F 0.1160(11) 0.2585(9) -0.0049(7) 0.272(6) Uani 1 1 d . . . E 1
C56 C 0.1614(13) 0.4067(14) 0.2825(14) 0.050(4) Uani 0.407(14) 1 d . U P C 1
F17 F 0.1504(12) 0.4654(12) 0.1924(13) 0.105(5) Uani 0.407(14) 1 d . U P C 1
F28 F 0.1161(5) 0.4297(7) 0.3474(7) 0.074(3) Uani 0.407(14) 1 d . U P C 1
F29 F 0.1124(5) 0.3512(6) 0.2821(6) 0.060(3) Uani 0.407(14) 1 d . U P C 1
F30 F 0.6214(4) 0.1836(6) 0.1964(6) 0.231(5) Uani 1 1 d . . . . .
F31 F 0.5136(4) 0.1030(4) 0.2465(3) 0.1227(17) Uani 1 1 d . . . . .
C78 C 0.1239(17) 0.0890(15) 0.3580(17) 0.078(5) Uani 0.423(19) 1 d . U P A 2
F58 F 0.0775(11) 0.1493(12) 0.3620(14) 0.117(5) Uani 0.423(19) 1 d . U P A 2
F59 F 0.0838(9) 0.0071(7) 0.4095(12) 0.122(6) Uani 0.423(19) 1 d . U P A 2
F60 F 0.1052(12) 0.0998(9) 0.2711(13) 0.099(5) Uani 0.423(19) 1 d . U P A 2
C58 C 0.5416(10) 0.3237(10) 0.0529(11) 0.089(4) Uani 0.590(12) 1 d . U P D 1
F21 F 0.5768(13) 0.3574(10) 0.0930(10) 0.141(5) Uani 0.590(12) 1 d . U P D 1
F32 F 0.4954(6) 0.3818(5) -0.0006(6) 0.093(3) Uani 0.590(12) 1 d . U P D 1
F33 F 0.6213(6) 0.3011(8) 0.0060(7) 0.143(5) Uani 0.590(12) 1 d . U P D 1
C77 C 0.2419(15) 0.3508(12) -0.0140(15) 0.101(5) Uani 0.409(9) 1 d D U P B 2
F56 F 0.2009(12) 0.3116(14) -0.0572(11) 0.158(6) Uani 0.409(9) 1 d D U P B 2
F57 F 0.3029(8) 0.3099(9) -0.0287(7) 0.107(4) Uani 0.409(9) 1 d D U P B 2
F5 F 0.1924(13) 0.4494(8) -0.0518(8) 0.119(5) Uani 0.409(9) 1 d D U P B 2
C76 C 0.282(2) 0.0971(19) 0.4162(18) 0.147(10) Uani 0.315(10) 1 d D U P A 2
F52 F 0.3562(16) 0.1160(15) 0.4122(14) 0.141(7) Uani 0.315(10) 1 d . U P A 2
F53 F 0.2083(15) 0.1556(12) 0.4476(10) 0.130(7) Uani 0.315(10) 1 d D U P A 2
F54 F 0.275(2) 0.009(2) 0.5023(16) 0.170(9) Uani 0.315(10) 1 d D U P A 2
C74 C 0.286(2) 0.0068(18) 0.3391(19) 0.109(8) Uani 0.403(13) 1 d D U P A 2
F49 F 0.2581(15) 0.0070(16) 0.2764(17) 0.133(7) Uani 0.403(13) 1 d . U P A 2
F50 F 0.2283(12) -0.0671(7) 0.4140(15) 0.145(7) Uani 0.403(13) 1 d D U P A 2
F51 F 0.3646(15) -0.0152(10) 0.3671(17) 0.158(8) Uani 0.403(13) 1 d . U P A 2
C73 C 0.1702(11) 0.4346(11) 0.2775(13) 0.081(5) Uani 0.593(14) 1 d D U P C 2
F46 F 0.1089(5) 0.3773(6) 0.3222(7) 0.108(5) Uani 0.593(14) 1 d . U P C 2
F47 F 0.1604(8) 0.4902(6) 0.2109(7) 0.075(2) Uani 0.593(14) 1 d . U P C 2
F48 F 0.1690(11) 0.4827(7) 0.3161(9) 0.177(6) Uani 0.593(14) 1 d . U P C 2
C72 C 0.341(2) 0.4520(18) 0.195(2) 0.094(7) Uani 0.405(7) 1 d . U P C 1
F43 F 0.4253(5) 0.4258(7) 0.1941(9) 0.103(4) Uani 0.405(7) 1 d . U P C 1
F44 F 0.3193(10) 0.5368(9) 0.1825(12) 0.127(5) Uani 0.405(7) 1 d . U P C 1
F45 F 0.3248(7) 0.4659(6) 0.1130(6) 0.091(3) Uani 0.405(7) 1 d . U P C 1
C71 C 0.5254(15) 0.3307(13) 0.0999(17) 0.084(5) Uani 0.410(12) 1 d . U P D 2
F40 F 0.5101(9) 0.3567(10) 0.1645(13) 0.135(6) Uani 0.410(12) 1 d . U P D 2
F41 F 0.4736(11) 0.3869(9) 0.0540(16) 0.137(6) Uani 0.410(12) 1 d . U P D 2
F42 F 0.6122(11) 0.3369(12) 0.0610(15) 0.118(6) Uani 0.410(12) 1 d . U P D 2
C70 C 0.4842(13) 0.1847(11) 0.0710(11) 0.073(4) Uani 0.461(12) 1 d . U P D 2
F37 F 0.4629(12) 0.2330(8) -0.0030(7) 0.102(4) Uani 0.461(12) 1 d . U P D 2
F38 F 0.5612(10) 0.1375(8) 0.0656(7) 0.113(4) Uani 0.461(12) 1 d . U P D 2
F39 F 0.4149(8) 0.1320(5) 0.1192(6) 0.083(3) Uani 0.461(12) 1 d . U P D 2
O1 O 0.2748(4) 0.1529(2) 0.2974(3) 0.0926(15) Uani 1 1 d . . . . .
O2 O 0.2106(3) 0.2747(3) 0.1477(2) 0.0818(13) Uani 1 1 d . . . . .
O4 O 0.4011(2) 0.2546(4) 0.1489(3) 0.0863(14) Uani 1 1 d . . . . .
N1 N 0.31999(18) 0.51697(18) 0.57160(17) 0.0272(5) Uani 1 1 d . . . . .
N2 N 0.3649(2) 0.4646(2) 0.74123(18) 0.0337(6) Uani 1 1 d . . . . .
N3 N 0.3733(2) 0.38218(19) 0.74734(17) 0.0333(6) Uani 1 1 d . . . . .
N4 N 0.1768(2) 0.4638(2) 0.7278(2) 0.0373(6) Uani 1 1 d . . . . .
N5 N 0.2078(2) 0.3827(2) 0.73360(19) 0.0368(6) Uani 1 1 d . . . . .
N8 N 0.3679(2) 0.6633(2) 0.59113(19) 0.0326(6) Uani 1 1 d . . . . .
N9 N 0.3726(2) 0.71273(19) 0.50320(18) 0.0317(6) Uani 1 1 d . . . . .
N6 N 0.1796(2) 0.6549(2) 0.5894(2) 0.0356(6) Uani 1 1 d . . . . .
N7 N 0.2102(2) 0.6978(2) 0.50139(19) 0.0338(6) Uani 1 1 d . . . . .
N10 N 0.2324(2) 0.6051(2) 0.7565(2) 0.0401(7) Uani 1 1 d . . . . .
N11 N 0.1940(3) 0.6656(3) 0.8589(2) 0.0514(9) Uani 1 1 d . . . . .
C1 C 0.3445(2) 0.4297(2) 0.5970(2) 0.0293(6) Uani 1 1 d . . . . .
C2 C 0.4024(2) 0.4050(2) 0.5363(2) 0.0329(7) Uani 1 1 d . . . . .
H2 H 0.422864 0.346505 0.553194 0.039 Uiso 1 1 calc R U . . .
C3 C 0.4299(2) 0.4666(2) 0.4510(2) 0.0330(7) Uani 1 1 d . . . . .
H3 H 0.469531 0.449820 0.410836 0.040 Uiso 1 1 calc R U . . .
C4 C 0.3979(2) 0.5529(2) 0.4260(2) 0.0309(7) Uani 1 1 d . . . . .
H4 H 0.412829 0.593942 0.367943 0.037 Uiso 1 1 calc R U . . .
C5 C 0.3432(2) 0.5791(2) 0.4874(2) 0.0273(6) Uani 1 1 d . . . . .
C6 C 0.4305(3) 0.4683(3) 0.7790(2) 0.0400(8) Uani 1 1 d . . . . .
H6 H 0.439214 0.516586 0.785414 0.048 Uiso 1 1 calc R U . . .
C7 C 0.4832(3) 0.3901(3) 0.8068(2) 0.0445(9) Uani 1 1 d . . . . .
H7 H 0.533571 0.375797 0.833982 0.053 Uiso 1 1 calc R U . . .
C8 C 0.4449(3) 0.3377(3) 0.7856(2) 0.0402(8) Uani 1 1 d . . . . .
H8 H 0.465692 0.280439 0.796298 0.048 Uiso 1 1 calc R U . . .
C9 C 0.0847(3) 0.4613(3) 0.7618(3) 0.0503(10) Uani 1 1 d . . . . .
H9 H 0.046250 0.508108 0.765650 0.060 Uiso 1 1 calc R U . . .
C10 C 0.0569(3) 0.3794(4) 0.7897(3) 0.0594(12) Uani 1 1 d . . . . .
H10 H -0.002657 0.359946 0.815948 0.071 Uiso 1 1 calc R U . . .
C11 C 0.1342(3) 0.3323(3) 0.7711(3) 0.0507(10) Uani 1 1 d . . . . .
H11 H 0.136211 0.273961 0.782589 0.061 Uiso 1 1 calc R U . . .
C15 C 0.4167(3) 0.7025(3) 0.6157(3) 0.0392(8) Uani 1 1 d . . . . .
H15 H 0.424434 0.682629 0.672423 0.047 Uiso 1 1 calc R U . . .
C16 C 0.4535(3) 0.7754(3) 0.5461(3) 0.0486(10) Uani 1 1 d . . . . .
H16 H 0.490888 0.813488 0.545625 0.058 Uiso 1 1 calc R U . . .
C17 C 0.4233(3) 0.7805(3) 0.4763(3) 0.0452(9) Uani 1 1 d . . . . .
H17 H 0.436267 0.824447 0.419392 0.054 Uiso 1 1 calc R U . . .
C12 C 0.0945(3) 0.6897(3) 0.6078(3) 0.0480(9) Uani 1 1 d . . . . .
H12 H 0.058126 0.672717 0.663339 0.058 Uiso 1 1 calc R U . . .
C13 C 0.0690(3) 0.7541(3) 0.5325(3) 0.0546(11) Uani 1 1 d . . . . .
H13 H 0.013188 0.787857 0.527129 0.066 Uiso 1 1 calc R U . . .
C14 C 0.1430(3) 0.7584(3) 0.4669(3) 0.0446(9) Uani 1 1 d . . . . .
H14 H 0.146377 0.796759 0.408156 0.054 Uiso 1 1 calc R U . . .
C18 C 0.3209(3) 0.2566(2) 0.7269(2) 0.0387(8) Uani 1 1 d . . . . .
C19 C 0.3144(3) 0.1972(3) 0.8154(3) 0.0465(9) Uani 1 1 d . . . . .
H19 H 0.310500 0.218788 0.855211 0.056 Uiso 1 1 calc R U . . .
C20 C 0.3134(3) 0.1073(3) 0.8459(3) 0.0507(10) Uani 1 1 d . . . . .
C21 C 0.3207(3) 0.0745(3) 0.7868(3) 0.0523(10) Uani 1 1 d . . . . .
H21 H 0.322001 0.014325 0.806523 0.063 Uiso 1 1 calc R U . . .
C22 C 0.3259(3) 0.1298(3) 0.6989(3) 0.0502(10) Uani 1 1 d . . . . .
C23 C 0.3233(3) 0.2205(3) 0.6708(3) 0.0431(8) Uani 1 1 d . . . . .
H23 H 0.323114 0.258050 0.612377 0.052 Uiso 1 1 calc R U . . .
C24 C 0.3044(5) 0.0462(4) 0.9422(3) 0.0730(16) Uani 1 1 d . . . . .
H24A H 0.365138 0.028488 0.956266 0.109 Uiso 1 1 calc R U . . .
H24B H 0.273586 -0.004529 0.956236 0.109 Uiso 1 1 calc R U . . .
H24C H 0.268935 0.075922 0.975094 0.109 Uiso 1 1 calc R U . . .
C25 C 0.3333(5) 0.0933(4) 0.6357(4) 0.0719(15) Uani 1 1 d . . . . .
H25A H 0.315944 0.138620 0.582902 0.108 Uiso 1 1 calc R U . . .
H25B H 0.292618 0.046331 0.660813 0.108 Uiso 1 1 calc R U . . .
H25C H 0.396156 0.071679 0.622979 0.108 Uiso 1 1 calc R U . . .
C26 C 0.3229(3) 0.7360(2) 0.3542(2) 0.0337(7) Uani 1 1 d . . . . .
C27 C 0.2636(3) 0.7099(3) 0.3210(3) 0.0443(9) Uani 1 1 d . . . . .
H27 H 0.223555 0.666012 0.359816 0.053 Uiso 1 1 calc R U . . .
C28 C 0.2626(3) 0.7470(3) 0.2329(3) 0.0507(10) Uani 1 1 d . . . . .
C29 C 0.3216(3) 0.8126(3) 0.1754(3) 0.0503(10) Uani 1 1 d . . . . .
H29 H 0.321183 0.838074 0.116218 0.060 Uiso 1 1 calc R U . . .
C30 C 0.3814(3) 0.8413(3) 0.2039(3) 0.0468(9) Uani 1 1 d . . . . .
C31 C 0.3817(3) 0.8014(3) 0.2935(2) 0.0403(8) Uani 1 1 d . . . . .
H31 H 0.422912 0.819379 0.312824 0.048 Uiso 1 1 calc R U . . .
C32 C 0.4438(4) 0.9138(4) 0.1410(3) 0.0718(15) Uani 1 1 d . . . . .
H32A H 0.470417 0.905614 0.089869 0.108 Uiso 1 1 calc R U . . .
H32B H 0.492565 0.913181 0.167816 0.108 Uiso 1 1 calc R U . . .
H32C H 0.408470 0.969024 0.124972 0.108 Uiso 1 1 calc R U . . .
C33 C 0.1972(5) 0.7165(4) 0.2015(4) 0.0788(18) Uani 1 1 d . . . . .
H33A H 0.157969 0.765318 0.169942 0.118 Uiso 1 1 calc R U . . .
H33B H 0.159618 0.672940 0.250503 0.118 Uiso 1 1 calc R U . . .
H33C H 0.232438 0.691666 0.163900 0.118 Uiso 1 1 calc R U . . .
C34 C 0.2121(3) 0.6416(3) 0.8027(2) 0.0446(9) Uani 1 1 d . . . . .
C36 C 0.1714(3) 0.7445(3) 0.8638(3) 0.0467(9) Uani 1 1 d . . . . .
C37 C 0.1567(3) 0.7387(3) 0.9477(3) 0.0512(10) Uani 1 1 d . . . . .
C38 C 0.1359(5) 0.8156(4) 0.9551(4) 0.0739(15) Uani 1 1 d . . . . .
H38 H 0.125133 0.813852 1.009808 0.089 Uiso 1 1 calc R U . . .
C39 C 0.1309(6) 0.8939(5) 0.8841(5) 0.0881(19) Uani 1 1 d . . . . .
H39 H 0.118491 0.945194 0.890427 0.106 Uiso 1 1 calc R U . . .
C40 C 0.1444(5) 0.8982(4) 0.8014(4) 0.0763(16) Uani 1 1 d . . . . .
H40 H 0.139289 0.952370 0.753656 0.092 Uiso 1 1 calc R U . . .
C41 C 0.1646(3) 0.8249(3) 0.7894(3) 0.0575(11) Uani 1 1 d . . . . .
C42 C 0.1624(4) 0.6521(4) 1.0248(3) 0.0606(12) Uani 1 1 d . . . . .
H42A H 0.219709 0.620553 1.013957 0.091 Uiso 1 1 calc R U . . .
H42B H 0.111162 0.619132 1.035225 0.091 Uiso 1 1 calc R U . . .
H42C H 0.159966 0.660629 1.074898 0.091 Uiso 1 1 calc R U . . .
C43 C 0.1791(6) 0.8292(4) 0.7004(4) 0.0840(19) Uani 1 1 d . . . . .
H43A H 0.179064 0.889390 0.657297 0.126 Uiso 1 1 calc R U . . .
H43B H 0.129855 0.801511 0.698358 0.126 Uiso 1 1 calc R U . . .
H43C H 0.237570 0.799587 0.688891 0.126 Uiso 1 1 calc R U . . .
C45 C 0.2378(5) 0.0790(3) 0.3516(4) 0.0786(18) Uani 1 1 d D . . . .
C47 C 0.1731(4) 0.3097(4) 0.0772(3) 0.0619(12) Uani 1 1 d D . . . .
O3 O 0.2825(4) 0.3264(2) 0.2469(3) 0.0833(13) Uani 1 1 d . . . . .
C50 C 0.2651(3) 0.3780(4) 0.2821(4) 0.0668(15) Uani 1 1 d D . . . .
C52 C 0.4902(3) 0.2396(4) 0.1291(4) 0.0648(13) Uani 1 1 d . . . . .
C54 C 0.0776(6) 0.3599(7) 0.0956(8) 0.115(3) Uani 1 1 d . . . . .
C57 C 0.5332(5) 0.1882(7) 0.2138(7) 0.113(3) Uani 1 1 d . . . . .
C59 C -0.0269(7) -0.1185(6) 0.2715(6) 0.109(3) Uani 1 1 d . . . . .
C60 C -0.0585(7) -0.1321(5) 0.2168(6) 0.099(2) Uani 1 1 d . . . . .
H60 H -0.113236 -0.161133 0.238920 0.118 Uiso 1 1 calc R U . . .
C61 C -0.0211(7) -0.1089(6) 0.1315(7) 0.111(3) Uani 1 1 d . . . . .
H61 H -0.049378 -0.120576 0.097169 0.133 Uiso 1 1 calc R U . . .
C62 C 0.0629(8) -0.0661(6) 0.0975(7) 0.126(3) Uani 1 1 d . . . . .
H62 H 0.093161 -0.050149 0.040050 0.151 Uiso 1 1 calc R U . . .
C63 C 0.0984(7) -0.0488(6) 0.1518(8) 0.118(3) Uani 1 1 d . . . . .
H63 H 0.153019 -0.019665 0.129854 0.142 Uiso 1 1 calc R U . . .
C64 C 0.0567(6) -0.0729(5) 0.2368(7) 0.112(3) Uani 1 1 d . . . . .
H64 H 0.082248 -0.059814 0.271833 0.134 Uiso 1 1 calc R U . . .
C65 C -0.0714(7) -0.1414(7) 0.3600(6) 0.135(4) Uani 1 1 d . . . . .
H65A H -0.135257 -0.119619 0.362420 0.202 Uiso 1 1 calc R U . . .
H65B H -0.040552 -0.115942 0.383569 0.202 Uiso 1 1 calc R U . . .
H65C H -0.068256 -0.203979 0.393466 0.202 Uiso 1 1 calc R U . . .
C66 C 0.0836(9) 0.5220(9) 0.5048(8) 0.144(4) Uani 1 1 d . U . . .
H66 H 0.132290 0.542213 0.513284 0.173 Uiso 1 1 calc R U . . .
C67 C 0.0719(10) 0.4295(10) 0.5470(8) 0.155(4) Uani 1 1 d . U . . .
H67 H 0.117651 0.385874 0.568380 0.186 Uiso 1 1 calc R U . . .
C68 C 0.0218(12) 0.5851(11) 0.4490(12) 0.189(5) Uani 1 1 d . U . . .
H68 H 0.044576 0.639030 0.407644 0.227 Uiso 1 1 calc R U . . .
B1 B 0.3126(3) 0.3603(3) 0.6995(2) 0.0351(8) Uani 1 1 d . . . . .
B2 B 0.3142(3) 0.6832(3) 0.4587(2) 0.0307(7) Uani 1 1 d . . . . .

loop_
_atom_site_aniso_label
_atom_site_aniso_U_11
_atom_site_aniso_U_22
_atom_site_aniso_U_33
_atom_site_aniso_U_23
_atom_site_aniso_U_13
_atom_site_aniso_U_12
Mo1 0.02871(16) 0.03808(18) 0.02740(16) -0.01651(12) -0.00300(10) -0.00063(11)
Al1 0.0357(5) 0.0364(5) 0.0351(5) -0.0166(4) -0.0048(4) -0.0019(4)
C44 0.164(9) 0.107(8) 0.088(7) -0.029(6) -0.014(7) 0.005(7)
F1 0.314(14) 0.175(10) 0.084(5) -0.075(6) 0.008(7) 0.021(10)
F2 0.249(11) 0.112(7) 0.091(5) -0.002(4) -0.095(6) -0.004(7)
F3 0.250(11) 0.070(4) 0.086(5) 0.018(4) 0.010(6) 0.006(6)
C46 0.123(11) 0.136(11) 0.129(11) -0.052(8) -0.008(8) -0.005(8)
F4 0.134(8) 0.178(11) 0.090(7) -0.015(6) 0.056(6) -0.047(7)
F7 0.117(9) 0.108(8) 0.210(11) -0.095(7) 0.057(8) -0.005(7)
F8 0.084(6) 0.164(10) 0.114(10) -0.065(8) -0.003(7) -0.019(5)
F11 0.097(4) 0.185(6) 0.228(7) -0.047(5) -0.101(5) 0.007(4)
C48 0.126(8) 0.122(8) 0.071(6) -0.033(6) -0.005(6) 0.043(7)
F55 0.185(9) 0.184(12) 0.081(6) 0.012(6) -0.056(6) -0.082(9)
F13 0.088(5) 0.086(4) 0.150(7) 0.017(4) -0.028(4) -0.037(4)
F14 0.122(6) 0.191(8) 0.102(6) 0.005(5) -0.020(5) -0.054(6)
C49 0.090(7) 0.075(6) 0.098(8) -0.046(6) -0.029(6) -0.015(5)
F6 0.115(6) 0.058(4) 0.184(10) -0.067(6) -0.002(6) -0.016(4)
F15 0.141(7) 0.102(6) 0.085(5) -0.068(5) -0.018(4) 0.022(5)
F16 0.077(4) 0.066(4) 0.100(5) -0.040(4) -0.002(4) 0.010(3)
C51 0.074(6) 0.084(6) 0.108(7) -0.048(5) -0.014(5) -0.011(5)
F9 0.082(5) 0.089(7) 0.110(7) 0.002(6) 0.010(4) -0.009(6)
F18 0.121(6) 0.124(6) 0.179(8) -0.124(6) -0.010(5) -0.029(5)
F19 0.080(4) 0.133(6) 0.195(8) -0.091(6) -0.081(5) 0.000(4)
F20 0.224(8) 0.337(12) 0.202(8) -0.194(9) -0.148(7) 0.109(8)
C53 0.071(6) 0.077(6) 0.057(5) -0.032(4) -0.005(5) 0.010(6)
F10 0.129(10) 0.095(7) 0.133(8) -0.070(6) 0.003(7) -0.011(6)
F22 0.066(5) 0.132(7) 0.110(6) -0.067(5) 0.010(4) 0.029(5)
F23 0.115(8) 0.152(9) 0.052(4) -0.028(5) 0.002(5) 0.044(7)
F24 0.179(6) 0.116(4) 0.251(8) -0.115(5) -0.059(6) 0.023(4)
F25 0.082(3) 0.223(8) 0.192(7) -0.103(6) 0.045(4) -0.020(4)
C55 0.152(10) 0.151(9) 0.105(7) -0.077(7) -0.057(7) 0.033(8)
C69 0.144(8) 0.123(7) 0.147(8) -0.095(7) -0.103(7) 0.062(7)
F34 0.203(7) 0.204(7) 0.293(10) -0.150(7) -0.193(8) 0.113(6)
F35 0.245(9) 0.151(6) 0.158(6) -0.083(5) -0.063(6) 0.025(6)
F36 0.176(7) 0.233(9) 0.090(4) -0.050(5) 0.003(4) -0.002(6)
F26 0.327(11) 0.204(8) 0.249(9) -0.173(7) -0.100(8) 0.118(8)
F12 0.135(5) 0.144(5) 0.221(8) -0.068(5) -0.042(5) -0.054(4)
F27 0.410(17) 0.330(14) 0.196(9) -0.173(10) -0.087(11) -0.105(13)
C56 0.041(7) 0.053(8) 0.065(7) -0.038(6) -0.013(5) 0.011(6)
F17 0.081(7) 0.093(10) 0.112(10) -0.023(7) -0.037(7) 0.024(7)
F28 0.047(4) 0.102(8) 0.103(6) -0.078(6) -0.014(4) 0.014(4)
F29 0.030(3) 0.103(6) 0.070(5) -0.058(4) -0.006(3) -0.006(3)
F30 0.066(3) 0.218(7) 0.282(10) 0.014(7) -0.083(4) -0.003(4)
F31 0.113(3) 0.115(4) 0.082(3) -0.004(3) -0.015(2) 0.009(3)
C78 0.065(8) 0.081(8) 0.070(8) -0.033(6) 0.019(7) -0.013(6)
F58 0.077(8) 0.103(9) 0.186(11) -0.098(8) 0.023(7) -0.014(6)
F59 0.104(7) 0.090(7) 0.143(11) -0.054(6) 0.053(7) -0.046(6)
F60 0.095(7) 0.087(7) 0.123(11) -0.049(7) -0.018(8) -0.027(5)
C58 0.074(6) 0.097(7) 0.088(7) -0.032(6) -0.012(5) -0.023(5)
F21 0.140(12) 0.141(9) 0.153(10) -0.057(7) -0.026(8) -0.065(8)
F32 0.093(5) 0.068(4) 0.080(5) -0.003(4) -0.008(4) -0.020(3)
F33 0.086(5) 0.158(9) 0.131(7) -0.047(6) 0.044(5) -0.023(5)
C77 0.100(8) 0.113(9) 0.095(8) -0.028(7) -0.044(7) -0.036(7)
F56 0.192(10) 0.172(10) 0.115(8) -0.076(7) -0.031(7) 0.014(8)
F57 0.088(6) 0.132(7) 0.076(5) -0.054(5) 0.051(4) -0.022(5)
F5 0.177(12) 0.085(7) 0.067(6) -0.002(5) -0.054(7) 0.014(8)
C76 0.154(13) 0.138(13) 0.144(13) -0.057(9) -0.032(9) -0.014(9)
F52 0.156(13) 0.124(13) 0.138(12) -0.032(10) -0.045(10) -0.053(10)
F53 0.199(15) 0.099(10) 0.081(9) -0.044(8) 0.018(9) -0.036(10)
F54 0.192(16) 0.190(17) 0.110(12) -0.039(12) -0.043(12) -0.034(13)
C74 0.122(11) 0.092(10) 0.129(11) -0.058(8) -0.031(9) -0.010(8)
F49 0.151(13) 0.119(12) 0.147(14) -0.078(11) -0.009(10) -0.026(10)
F50 0.175(12) 0.057(6) 0.161(14) -0.017(7) -0.003(10) -0.044(7)
F51 0.158(12) 0.077(8) 0.171(14) -0.024(9) -0.005(11) 0.026(8)
C73 0.071(7) 0.062(7) 0.095(8) -0.030(6) -0.002(5) -0.002(6)
F46 0.056(4) 0.098(6) 0.119(8) -0.019(6) 0.009(4) -0.013(4)
F47 0.075(4) 0.068(4) 0.081(5) -0.029(3) -0.034(3) 0.015(3)
F48 0.197(11) 0.098(6) 0.232(11) -0.117(7) 0.043(8) 0.002(7)
C72 0.083(10) 0.085(11) 0.102(11) -0.038(8) -0.003(8) -0.009(8)
F43 0.031(3) 0.131(8) 0.179(10) -0.097(7) -0.009(4) -0.020(4)
F44 0.098(9) 0.074(7) 0.206(12) -0.081(8) 0.033(8) -0.035(6)
F45 0.087(6) 0.079(6) 0.068(5) -0.014(4) 0.020(4) -0.019(5)
C71 0.070(8) 0.080(8) 0.104(9) -0.042(7) -0.009(7) -0.020(7)
F40 0.097(8) 0.132(9) 0.206(13) -0.108(9) 0.003(8) -0.029(7)
F41 0.107(9) 0.067(6) 0.171(13) -0.005(8) -0.019(10) -0.002(6)
F42 0.077(8) 0.100(9) 0.151(13) -0.037(8) 0.000(8) -0.034(7)
C70 0.073(7) 0.061(6) 0.072(7) -0.024(5) -0.005(6) -0.008(6)
F37 0.138(10) 0.111(7) 0.064(5) -0.040(5) -0.012(6) -0.031(7)
F38 0.109(9) 0.102(7) 0.105(7) -0.055(6) 0.027(6) 0.012(6)
F39 0.097(7) 0.069(5) 0.082(5) -0.039(4) 0.001(4) -0.015(4)
O1 0.132(4) 0.0369(18) 0.088(3) 0.0028(18) -0.042(3) -0.018(2)
O2 0.058(2) 0.127(4) 0.053(2) -0.023(2) -0.0219(16) -0.022(2)
O4 0.0413(18) 0.137(4) 0.065(2) -0.045(2) -0.0004(16) 0.017(2)
N1 0.0245(12) 0.0335(14) 0.0242(12) -0.0143(11) -0.0037(10) -0.0007(11)
N2 0.0335(14) 0.0384(15) 0.0271(13) -0.0133(11) -0.0051(11) -0.0023(12)
N3 0.0343(14) 0.0364(15) 0.0242(13) -0.0108(11) -0.0035(11) -0.0016(12)
N4 0.0298(14) 0.0452(17) 0.0350(15) -0.0190(13) 0.0004(11) -0.0048(13)
N5 0.0354(15) 0.0384(16) 0.0327(15) -0.0140(12) -0.0008(12) -0.0073(13)
N8 0.0314(14) 0.0375(15) 0.0305(14) -0.0168(12) -0.0065(11) -0.0007(12)
N9 0.0312(14) 0.0337(14) 0.0318(14) -0.0161(11) -0.0072(11) -0.0001(12)
N6 0.0283(14) 0.0439(17) 0.0353(15) -0.0212(13) -0.0035(11) 0.0024(13)
N7 0.0313(14) 0.0363(15) 0.0350(15) -0.0172(12) -0.0103(11) 0.0037(12)
N10 0.0427(17) 0.0489(18) 0.0317(15) -0.0236(14) -0.0018(12) -0.0015(14)
N11 0.066(2) 0.051(2) 0.0416(18) -0.0266(16) -0.0054(16) -0.0019(18)
C1 0.0279(15) 0.0329(16) 0.0269(15) -0.0129(13) -0.0055(12) -0.0025(13)
C2 0.0310(16) 0.0319(16) 0.0347(17) -0.0158(13) -0.0055(13) 0.0013(14)
C3 0.0309(16) 0.0403(18) 0.0308(16) -0.0209(14) -0.0014(13) -0.0014(14)
C4 0.0308(16) 0.0362(17) 0.0242(14) -0.0135(13) -0.0028(12) -0.0025(14)
C5 0.0249(14) 0.0323(16) 0.0259(14) -0.0142(12) -0.0051(11) -0.0013(12)
C6 0.0393(19) 0.049(2) 0.0310(17) -0.0158(15) -0.0081(14) -0.0071(17)
C7 0.0368(19) 0.058(2) 0.0312(18) -0.0118(16) -0.0099(14) -0.0032(17)
C8 0.0383(18) 0.044(2) 0.0284(16) -0.0106(14) -0.0043(14) -0.0001(16)
C9 0.0307(18) 0.062(3) 0.051(2) -0.025(2) 0.0035(16) -0.0041(18)
C10 0.036(2) 0.071(3) 0.064(3) -0.028(2) 0.0075(19) -0.019(2)
C11 0.042(2) 0.053(2) 0.052(2) -0.0205(19) 0.0006(18) -0.0162(19)
C15 0.0409(19) 0.045(2) 0.0400(19) -0.0239(16) -0.0141(15) 0.0001(16)
C16 0.057(2) 0.049(2) 0.049(2) -0.0228(18) -0.0139(19) -0.015(2)
C17 0.055(2) 0.0374(19) 0.043(2) -0.0153(16) -0.0111(17) -0.0092(18)
C12 0.0324(18) 0.061(3) 0.051(2) -0.031(2) -0.0029(16) 0.0062(18)
C13 0.035(2) 0.062(3) 0.067(3) -0.034(2) -0.0139(19) 0.017(2)
C14 0.0388(19) 0.046(2) 0.050(2) -0.0219(18) -0.0170(17) 0.0103(17)
C18 0.0383(18) 0.0364(18) 0.0336(18) -0.0107(14) -0.0032(14) -0.0042(15)
C19 0.054(2) 0.044(2) 0.0337(19) -0.0129(16) -0.0028(16) -0.0076(19)
C20 0.051(2) 0.042(2) 0.042(2) -0.0049(17) -0.0071(17) -0.0060(19)
C21 0.055(2) 0.0331(19) 0.056(3) -0.0104(17) -0.007(2) -0.0056(19)
C22 0.053(2) 0.041(2) 0.050(2) -0.0170(18) -0.0036(18) -0.0104(19)
C23 0.049(2) 0.0384(19) 0.0380(19) -0.0126(15) -0.0075(16) -0.0079(17)
C24 0.093(4) 0.054(3) 0.043(3) 0.003(2) -0.008(3) -0.016(3)
C25 0.099(4) 0.052(3) 0.071(3) -0.033(2) -0.005(3) -0.020(3)
C26 0.0367(17) 0.0319(17) 0.0314(17) -0.0146(13) -0.0097(13) 0.0062(14)
C27 0.057(2) 0.0392(19) 0.0380(19) -0.0139(16) -0.0184(17) -0.0025(18)
C28 0.067(3) 0.046(2) 0.046(2) -0.0209(18) -0.029(2) 0.009(2)
C29 0.066(3) 0.048(2) 0.0310(18) -0.0145(16) -0.0198(18) 0.017(2)
C30 0.050(2) 0.044(2) 0.0337(19) -0.0114(16) -0.0068(16) 0.0070(18)
C31 0.0400(19) 0.042(2) 0.0352(18) -0.0151(15) -0.0088(15) 0.0020(16)
C32 0.070(3) 0.079(4) 0.039(2) -0.004(2) -0.004(2) -0.017(3)
C33 0.115(5) 0.074(3) 0.065(3) -0.027(3) -0.053(3) -0.008(3)
C34 0.048(2) 0.050(2) 0.0331(18) -0.0183(17) -0.0046(16) -0.0022(18)
C36 0.0388(19) 0.049(2) 0.057(2) -0.0311(19) -0.0063(17) 0.0022(18)
C37 0.043(2) 0.065(3) 0.058(3) -0.040(2) -0.0089(19) 0.001(2)
C38 0.084(4) 0.073(4) 0.084(4) -0.054(3) -0.025(3) 0.016(3)
C39 0.102(5) 0.068(4) 0.109(5) -0.058(4) -0.024(4) 0.014(4)
C40 0.077(4) 0.051(3) 0.085(4) -0.022(3) -0.016(3) 0.009(3)
C41 0.052(2) 0.049(2) 0.061(3) -0.020(2) -0.005(2) 0.001(2)
C42 0.070(3) 0.075(3) 0.047(2) -0.036(2) -0.009(2) -0.004(3)
C43 0.111(5) 0.064(3) 0.051(3) -0.012(2) -0.009(3) 0.008(3)
C45 0.106(5) 0.039(2) 0.055(3) -0.009(2) 0.018(3) -0.005(3)
C47 0.057(3) 0.087(4) 0.047(2) -0.032(2) -0.015(2) -0.003(3)
O3 0.135(4) 0.052(2) 0.072(2) -0.0425(19) -0.008(2) 0.000(2)
C50 0.044(2) 0.073(3) 0.121(5) -0.072(3) -0.032(3) 0.013(2)
C52 0.037(2) 0.065(3) 0.076(3) -0.027(3) 0.001(2) 0.004(2)
C54 0.081(5) 0.129(8) 0.154(9) -0.074(7) -0.037(6) -0.001(5)
C57 0.054(4) 0.118(7) 0.117(7) -0.015(5) -0.020(4) 0.010(4)
C59 0.112(6) 0.093(5) 0.110(6) -0.038(5) -0.038(5) 0.024(5)
C60 0.120(6) 0.075(4) 0.106(6) -0.042(4) -0.022(5) -0.016(4)
C61 0.110(6) 0.090(5) 0.138(8) -0.061(5) -0.017(6) 0.001(5)
C62 0.136(8) 0.098(6) 0.116(7) -0.045(5) 0.012(6) -0.008(6)
C63 0.104(6) 0.092(6) 0.166(10) -0.068(6) -0.019(7) -0.006(5)
C64 0.071(4) 0.079(5) 0.142(8) -0.021(5) -0.014(5) 0.002(4)
C65 0.128(8) 0.136(8) 0.083(5) -0.009(5) -0.029(5) 0.024(6)
C66 0.149(7) 0.166(7) 0.149(7) -0.079(5) -0.026(5) -0.067(6)
C67 0.162(8) 0.169(6) 0.135(7) -0.081(6) 0.002(6) -0.019(6)
C68 0.174(8) 0.165(7) 0.226(10) -0.069(6) -0.048(7) -0.051(6)
B1 0.0345(19) 0.039(2) 0.0281(18) -0.0127(15) -0.0024(14) -0.0050(16)
B2 0.0294(17) 0.0337(19) 0.0300(18) -0.0153(15) -0.0064(14) -0.0006(15)

loop_
_atom_type_symbol
_atom_type_description
_atom_type_scat_dispersion_real
_atom_type_scat_dispersion_imag
_atom_type_scat_source
C C 0.0181 0.0091 'International Tables Vol C Tables 4.2.6.8 and 6.1.1.4'
H H 0.0000 0.0000 'International Tables Vol C Tables 4.2.6.8 and 6.1.1.4'
Al Al 0.2130 0.2455 'International Tables Vol C Tables 4.2.6.8 and 6.1.1.4'
B B 0.0090 0.0039 'International Tables Vol C Tables 4.2.6.8 and 6.1.1.4'
F F 0.0727 0.0534 'International Tables Vol C Tables 4.2.6.8 and 6.1.1.4'
Mo Mo -0.0483 2.7339 'International Tables Vol C Tables 4.2.6.8 and 6.1.1.4'
N N 0.0311 0.0180 'International Tables Vol C Tables 4.2.6.8 and 6.1.1.4'
O O 0.0492 0.0322 'International Tables Vol C Tables 4.2.6.8 and 6.1.1.4'

loop_
_geom_angle_atom_site_label_1
_geom_angle_atom_site_label_2
_geom_angle_atom_site_label_3
_geom_angle
_geom_angle_site_symmetry_1
_geom_angle_site_symmetry_3
_geom_angle_publ_flag
N2 Mo1 N1 85.72(11) . . ?
N2 Mo1 N8 96.81(11) . . ?
N4 Mo1 N1 85.60(11) . . ?
N4 Mo1 N2 85.65(12) . . ?
N4 Mo1 N8 170.67(11) . . ?
N4 Mo1 N6 93.15(12) . . ?
N8 Mo1 N1 85.61(11) . . ?
N6 Mo1 N1 88.05(11) . . ?
N6 Mo1 N2 173.73(11) . . ?
N6 Mo1 N8 83.42(11) . . ?
N10 Mo1 N1 176.82(12) . . ?
N10 Mo1 N2 92.46(13) . . ?
N10 Mo1 N4 96.88(13) . . ?
N10 Mo1 N8 92.02(13) . . ?
N10 Mo1 N6 93.79(13) . . ?
O1 Al1 O4 110.6(3) . . ?
O2 Al1 O1 109.9(2) . . ?
O2 Al1 O4 111.1(2) . . ?
O3 Al1 O1 106.6(2) . . ?
O3 Al1 O2 111.6(3) . . ?
O3 Al1 O4 107.0(3) . . ?
F1 C44 F3 103.1(14) . . ?
F1 C44 C45 107.2(15) . . ?
F2 C44 F1 112.5(19) . . ?
F2 C44 F3 109.5(17) . . ?
F2 C44 C45 112.0(13) . . ?
F3 C44 C45 112.3(16) . . ?
F4 C46 F7 108(2) . . ?
F4 C46 F8 103(2) . . ?
F4 C46 C45 126(2) . . ?
F7 C46 F8 93(2) . . ?
F7 C46 C45 117(2) . . ?
C45 C46 F8 101(2) . . ?
F55 C48 C47 95.5(9) . . ?
F13 C48 F55 139.9(15) . . ?
F13 C48 C47 108.8(8) . . ?
F14 C48 F55 111.5(14) . . ?
F14 C48 F13 85.1(13) . . ?
F14 C48 C47 118.1(13) . . ?
C48 F13 F14 41.5(8) . . ?
C48 F14 F13 53.4(10) . . ?
F6 C49 F15 108.7(16) . . ?
F6 C49 F16 109.8(14) . . ?
F6 C49 C45 119.4(15) . . ?
F15 C49 C45 107.1(12) . . ?
F16 C49 F15 103.0(14) . . ?
F16 C49 C45 107.6(11) . . ?
F9 C51 C50 99.9(12) . . ?
F18 C51 F9 115.9(12) . . ?
F18 C51 F19 99.7(11) . . ?
F18 C51 C50 116.2(10) . . ?
F19 C51 F9 114.9(11) . . ?
F19 C51 C50 111.0(10) . . ?
F10 C53 F22 105.6(12) . . ?
F10 C53 F23 109.5(15) . . ?
F10 C53 C52 112.8(11) . . ?
F22 C53 C52 115.4(12) . . ?
F23 C53 F22 106.5(11) . . ?
F23 C53 C52 106.8(10) . . ?
F26 C55 C47 98.0(9) . . ?
F12 C55 F26 121.8(11) . . ?
F12 C55 C47 108.4(8) . . ?
F27 C55 F26 109.0(11) . . ?
F27 C55 F12 108.1(13) . . ?
F27 C55 C47 111.1(10) . . ?
F34 C69 F36 106.6(9) . . ?
F34 C69 C50 103.6(8) . . ?
F35 C69 F34 117.5(8) . . ?
F35 C69 F36 103.0(11) . . ?
F35 C69 C50 116.6(9) . . ?
F36 C69 C50 109.1(6) . . ?
F17 C56 C50 108.4(15) . . ?
F28 C56 F17 119.0(15) . . ?
F28 C56 C50 115.5(12) . . ?
F29 C56 F17 87.9(14) . . ?
F29 C56 F28 108.6(17) . . ?
F29 C56 C50 114.6(12) . . ?
F58 C78 F59 115.4(17) . . ?
F58 C78 F60 99(2) . . ?
F58 C78 C45 123(2) . . ?
F59 C78 F60 94.7(19) . . ?
F59 C78 C45 111.4(18) . . ?
F60 C78 C45 108.1(14) . . ?
F21 C58 F33 101.6(14) . . ?
F21 C58 C52 105.6(13) . . ?
F32 C58 F21 110.9(15) . . ?
F32 C58 F33 107.7(14) . . ?
F32 C58 C52 118.0(10) . . ?
F33 C58 C52 111.9(12) . . ?
F56 C77 F5 100.4(14) . . ?
F56 C77 C47 96.0(13) . . ?
F57 C77 F56 79.7(16) . . ?
F57 C77 F5 143(2) . . ?
F57 C77 C47 118.9(15) . . ?
C47 C77 F5 98.0(14) . . ?
C77 F56 F57 39.7(10) . . ?
C77 F57 F56 60.6(13) . . ?
F52 C76 F53 108(2) . . ?
F52 C76 F54 100(2) . . ?
F52 C76 O1 101(2) . . ?
F52 C76 C45 134(2) . . ?
F53 C76 F54 100(2) . . ?
F53 C76 O1 98.9(14) . . ?
F53 C76 C45 105.7(16) . . ?
F54 C76 O1 146.0(18) . . ?
F54 C76 C45 104.7(18) . . ?
C45 C76 O1 42.6(6) . . ?
F49 C74 F50 98(2) . . ?
F49 C74 F51 135(3) . . ?
F49 C74 C45 107(3) . . ?
F51 C74 F50 99(2) . . ?
F51 C74 C45 111(2) . . ?
C45 C74 F50 99.7(18) . . ?
F46 C73 F48 109.7(16) . . ?
F46 C73 C50 103.8(11) . . ?
F47 C73 F46 119.8(17) . . ?
F47 C73 F48 97.7(13) . . ?
F47 C73 C50 117.4(15) . . ?
F48 C73 C50 107.7(14) . . ?
F43 C72 F44 116(3) . . ?
F43 C72 F45 105(2) . . ?
F43 C72 C50 114(2) . . ?
F44 C72 F45 96(2) . . ?
F44 C72 C50 113(2) . . ?
F45 C72 C50 111(2) . . ?
F40 C71 C52 115.0(17) . . ?
F41 C71 F40 98(2) . . ?
F41 C71 F42 113(2) . . ?
F41 C71 C52 107.7(18) . . ?
F42 C71 F40 110(2) . . ?
F42 C71 C52 112.3(18) . . ?
F37 C70 F38 111.9(15) . . ?
F37 C70 F39 106.7(16) . . ?
F37 C70 C52 114.8(13) . . ?
F38 C70 F39 109.2(15) . . ?
F38 C70 C52 109.4(15) . . ?
F39 C70 C52 104.4(11) . . ?
Al1 O1 C76 139.7(9) . . ?
C45 O1 Al1 159.1(5) . . ?
C45 O1 C76 58.1(9) . . ?
C47 O2 Al1 158.4(4) . . ?
C52 O4 Al1 160.9(4) . . ?
C1 N1 Mo1 119.2(2) . . ?
C5 N1 Mo1 116.9(2) . . ?
C5 N1 C1 122.5(3) . . ?
N3 N2 Mo1 121.2(2) . . ?
C6 N2 Mo1 131.6(3) . . ?
C6 N2 N3 106.9(3) . . ?
N2 N3 B1 119.2(3) . . ?
C8 N3 N2 108.7(3) . . ?
C8 N3 B1 131.4(3) . . ?
N5 N4 Mo1 119.4(2) . . ?
C9 N4 Mo1 133.2(3) . . ?
C9 N4 N5 107.4(3) . . ?
N4 N5 B1 122.3(3) . . ?
C11 N5 N4 107.4(3) . . ?
C11 N5 B1 130.3(3) . . ?
N9 N8 Mo1 122.0(2) . . ?
C15 N8 Mo1 129.4(2) . . ?
C15 N8 N9 106.9(3) . . ?
N8 N9 B2 116.9(3) . . ?
C17 N9 N8 108.2(3) . . ?
C17 N9 B2 134.8(3) . . ?
N7 N6 Mo1 120.1(2) . . ?
C12 N6 Mo1 132.1(3) . . ?
C12 N6 N7 107.4(3) . . ?
N6 N7 B2 120.8(3) . . ?
C14 N7 N6 108.1(3) . . ?
C14 N7 B2 130.4(3) . . ?
C34 N10 Mo1 171.8(3) . . ?
C34 N11 C36 137.1(4) . . ?
N1 C1 C2 118.3(3) . . ?
N1 C1 B1 118.7(3) . . ?
C2 C1 B1 122.7(3) . . ?
C1 C2 H2 119.7 . . ?
C3 C2 C1 120.6(3) . . ?
C3 C2 H2 119.7 . . ?
C2 C3 H3 120.3 . . ?
C4 C3 C2 119.4(3) . . ?
C4 C3 H3 120.3 . . ?
C3 C4 H4 119.8 . . ?
C3 C4 C5 120.3(3) . . ?
C5 C4 H4 119.8 . . ?
N1 C5 C4 118.5(3) . . ?
N1 C5 B2 121.6(3) . . ?
C4 C5 B2 119.8(3) . . ?
N2 C6 H6 125.0 . . ?
N2 C6 C7 110.0(4) . . ?
C7 C6 H6 125.0 . . ?
C6 C7 H7 127.5 . . ?
C6 C7 C8 105.1(3) . . ?
C8 C7 H7 127.5 . . ?
N3 C8 C7 109.3(4) . . ?
N3 C8 H8 125.4 . . ?
C7 C8 H8 125.4 . . ?
N4 C9 H9 125.2 . . ?
N4 C9 C10 109.5(4) . . ?
C10 C9 H9 125.2 . . ?
C9 C10 H10 127.1 . . ?
C11 C10 C9 105.7(4) . . ?
C11 C10 H10 127.1 . . ?
N5 C11 C10 110.0(4) . . ?
N5 C11 H11 125.0 . . ?
C10 C11 H11 125.0 . . ?
N8 C15 H15 124.7 . . ?
N8 C15 C16 110.6(3) . . ?
C16 C15 H15 124.7 . . ?
C15 C16 H16 127.5 . . ?
C15 C16 C17 105.0(3) . . ?
C17 C16 H16 127.5 . . ?
N9 C17 C16 109.4(4) . . ?
N9 C17 H17 125.3 . . ?
C16 C17 H17 125.3 . . ?
N6 C12 H12 125.1 . . ?
N6 C12 C13 109.9(4) . . ?
C13 C12 H12 125.1 . . ?
C12 C13 H13 127.2 . . ?
C14 C13 C12 105.7(4) . . ?
C14 C13 H13 127.2 . . ?
N7 C14 C13 109.0(4) . . ?
N7 C14 H14 125.5 . . ?
C13 C14 H14 125.5 . . ?
C19 C18 B1 118.5(3) . . ?
C23 C18 C19 116.0(4) . . ?
C23 C18 B1 125.0(3) . . ?
C18 C19 H19 118.7 . . ?
C20 C19 C18 122.6(4) . . ?
C20 C19 H19 118.7 . . ?
C19 C20 C24 120.5(5) . . ?
C21 C20 C19 119.0(4) . . ?
C21 C20 C24 120.5(4) . . ?
C20 C21 H21 119.4 . . ?
C22 C21 C20 121.2(4) . . ?
C22 C21 H21 119.4 . . ?
C21 C22 C23 118.3(4) . . ?
C21 C22 C25 120.5(4) . . ?
C23 C22 C25 121.2(4) . . ?
C18 C23 C22 122.8(4) . . ?
C18 C23 H23 118.6 . . ?
C22 C23 H23 118.6 . . ?
C20 C24 H24A 109.5 . . ?
C20 C24 H24B 109.5 . . ?
C20 C24 H24C 109.5 . . ?
H24A C24 H24B 109.5 . . ?
H24A C24 H24C 109.5 . . ?
H24B C24 H24C 109.5 . . ?
C22 C25 H25A 109.5 . . ?
C22 C25 H25B 109.5 . . ?
C22 C25 H25C 109.5 . . ?
H25A C25 H25B 109.5 . . ?
H25A C25 H25C 109.5 . . ?
H25B C25 H25C 109.5 . . ?
C27 C26 B2 114.7(3) . . ?
C31 C26 C27 116.3(3) . . ?
C31 C26 B2 129.0(3) . . ?
C26 C27 H27 118.6 . . ?
C28 C27 C26 122.7(4) . . ?
C28 C27 H27 118.6 . . ?
C27 C28 C33 120.2(5) . . ?
C29 C28 C27 118.6(4) . . ?
C29 C28 C33 121.2(4) . . ?
C28 C29 H29 119.3 . . ?
C28 C29 C30 121.5(4) . . ?
C30 C29 H29 119.3 . . ?
C29 C30 C31 118.4(4) . . ?
C29 C30 C32 120.9(4) . . ?
C31 C30 C32 120.7(4) . . ?
C26 C31 C30 122.5(4) . . ?
C26 C31 H31 118.8 . . ?
C30 C31 H31 118.8 . . ?
C30 C32 H32A 109.5 . . ?
C30 C32 H32B 109.5 . . ?
C30 C32 H32C 109.5 . . ?
H32A C32 H32B 109.5 . . ?
H32A C32 H32C 109.5 . . ?
H32B C32 H32C 109.5 . . ?
C28 C33 H33A 109.5 . . ?
C28 C33 H33B 109.5 . . ?
C28 C33 H33C 109.5 . . ?
H33A C33 H33B 109.5 . . ?
H33A C33 H33C 109.5 . . ?
H33B C33 H33C 109.5 . . ?
N11 C34 N10 170.1(5) . . ?
N11 C36 C37 115.6(4) . . ?
N11 C36 C41 122.0(4) . . ?
C37 C36 C41 122.5(4) . . ?
C36 C37 C42 120.6(4) . . ?
C38 C37 C36 117.3(5) . . ?
C38 C37 C42 122.1(5) . . ?
C37 C38 H38 119.4 . . ?
C39 C38 C37 121.2(6) . . ?
C39 C38 H38 119.4 . . ?
C38 C39 H39 119.7 . . ?
C38 C39 C40 120.6(6) . . ?
C40 C39 H39 119.7 . . ?
C39 C40 H40 119.3 . . ?
C41 C40 C39 121.4(6) . . ?
C41 C40 H40 119.3 . . ?
C36 C41 C43 121.4(5) . . ?
C40 C41 C36 117.1(5) . . ?
C40 C41 C43 121.5(5) . . ?
C37 C42 H42A 109.5 . . ?
C37 C42 H42B 109.5 . . ?
C37 C42 H42C 109.5 . . ?
H42A C42 H42B 109.5 . . ?
H42A C42 H42C 109.5 . . ?
H42B C42 H42C 109.5 . . ?
C41 C43 H43A 109.5 . . ?
C41 C43 H43B 109.5 . . ?
C41 C43 H43C 109.5 . . ?
H43A C43 H43B 109.5 . . ?
H43A C43 H43C 109.5 . . ?
H43B C43 H43C 109.5 . . ?
C44 C45 C49 105.9(10) . . ?
C46 C45 C44 96.7(16) . . ?
C46 C45 C49 121.2(17) . . ?
C76 C45 C78 120.6(15) . . ?
C74 C45 C78 116.3(16) . . ?
C74 C45 C76 110.8(18) . . ?
O1 C45 C44 115.9(10) . . ?
O1 C45 C46 111.3(14) . . ?
O1 C45 C49 106.1(8) . . ?
O1 C45 C78 110.7(9) . . ?
O1 C45 C76 79.4(12) . . ?
O1 C45 C74 113.5(10) . . ?
C48 C47 C55 124.8(8) . . ?
O2 C47 C48 107.9(6) . . ?
O2 C47 C55 108.6(6) . . ?
O2 C47 C77 116.7(7) . . ?
O2 C47 C54 108.5(6) . . ?
C54 C47 C48 102.7(8) . . ?
C54 C47 C55 103.2(6) . . ?
C54 C47 C77 120.7(9) . . ?
C50 O3 Al1 172.1(5) . . ?
C51 C50 C73 98.6(9) . . ?
C69 C50 C72 135.0(13) . . ?
C56 C50 C69 102.8(10) . . ?
C56 C50 C72 114.5(15) . . ?
O3 C50 C51 127.3(7) . . ?
O3 C50 C69 103.8(5) . . ?
O3 C50 C56 104.7(8) . . ?
O3 C50 C73 118.9(9) . . ?
O3 C50 C72 90.5(12) . . ?
C53 C52 C58 86.8(9) . . ?
C53 C52 C57 105.2(8) . . ?
C71 C52 C70 131.8(12) . . ?
C71 C52 C57 97.1(11) . . ?
O4 C52 C53 122.7(9) . . ?
O4 C52 C58 113.1(7) . . ?
O4 C52 C71 101.0(9) . . ?
O4 C52 C70 95.8(8) . . ?
O4 C52 C57 110.9(5) . . ?
C57 C52 C58 116.5(7) . . ?
C57 C52 C70 118.4(8) . . ?
F11 C54 C47 108.5(8) . . ?
F24 C54 F11 113.2(9) . . ?
F24 C54 C47 107.4(7) . . ?
F25 C54 F11 106.4(8) . . ?
F25 C54 F24 111.5(10) . . ?
F25 C54 C47 109.7(8) . . ?
F20 C57 F30 117.1(12) . . ?
F20 C57 F31 107.4(9) . . ?
F20 C57 C52 111.3(7) . . ?
F30 C57 F31 102.1(8) . . ?
F30 C57 C52 112.3(8) . . ?
F31 C57 C52 105.6(8) . . ?
C60 C59 C64 115.9(10) . . ?
C60 C59 C65 125.3(11) . . ?
C65 C59 C64 118.7(10) . . ?
C59 C60 H60 116.1 . . ?
C59 C60 C61 127.7(10) . . ?
C61 C60 H60 116.1 . . ?
C60 C61 H61 121.6 . . ?
C60 C61 C62 116.7(10) . . ?
C62 C61 H61 121.6 . . ?
C61 C62 H62 121.0 . . ?
C63 C62 C61 117.9(10) . . ?
C63 C62 H62 121.0 . . ?
C62 C63 H63 118.8 . . ?
C64 C63 C62 122.5(10) . . ?
C64 C63 H63 118.8 . . ?
C59 C64 H64 120.4 . . ?
C63 C64 C59 119.2(11) . . ?
C63 C64 H64 120.4 . . ?
C59 C65 H65A 109.5 . . ?
C59 C65 H65B 109.5 . . ?
C59 C65 H65C 109.5 . . ?
H65A C65 H65B 109.5 . . ?
H65A C65 H65C 109.5 . . ?
H65B C65 H65C 109.5 . . ?
C67 C66 H66 118.9 . . ?
C67 C66 C68 122.1(11) . . ?
C68 C66 H66 118.9 . . ?
C66 C67 H67 125.3 . . ?
C66 C67 C68 109.3(14) . 2_566 ?
C68 C67 H67 125.3 2_566 . ?
C66 C68 H68 117.5 . . ?
C67 C68 C66 125.0(14) 2_566 . ?
C67 C68 H68 117.5 2_566 . ?
N3 B1 N5 106.9(3) . . ?
N3 B1 C1 103.3(3) . . ?
N3 B1 C18 111.2(3) . . ?
N5 B1 C1 109.6(3) . . ?
N5 B1 C18 106.0(3) . . ?
C18 B1 C1 119.3(3) . . ?
N9 B2 C5 106.3(3) . . ?
N9 B2 C26 118.4(3) . . ?
N7 B2 N9 103.5(3) . . ?
N7 B2 C5 111.4(3) . . ?
N7 B2 C26 107.2(3) . . ?
C26 B2 C5 109.8(3) . . ?

loop_
_geom_bond_atom_site_label_1
_geom_bond_atom_site_label_2
_geom_bond_distance
_geom_bond_site_symmetry_2
_geom_bond_publ_flag
Mo1 N1 2.167(3) . ?
Mo1 N2 2.137(3) . ?
Mo1 N4 2.092(3) . ?
Mo1 N8 2.158(3) . ?
Mo1 N6 2.115(3) . ?
Mo1 N10 1.921(3) . ?
Al1 O1 1.704(4) . ?
Al1 O2 1.695(4) . ?
Al1 O4 1.707(4) . ?
Al1 O3 1.686(4) . ?
C44 F1 1.35(2) . ?
C44 F2 1.26(2) . ?
C44 F3 1.37(2) . ?
C44 C45 1.51(2) . ?
C46 F4 1.24(3) . ?
C46 F7 1.33(3) . ?
C46 F8 1.48(3) . ?
C46 C45 1.34(3) . ?
F11 C54 1.345(11) . ?
C48 F55 1.525(14) . ?
C48 F13 1.318(14) . ?
C48 F14 1.088(18) . ?
C48 C47 1.646(12) . ?
F13 F14 1.636(15) . ?
C49 F6 1.242(18) . ?
C49 F15 1.35(2) . ?
C49 F16 1.35(2) . ?
C49 C45 1.63(2) . ?
C51 F9 1.378(19) . ?
C51 F18 1.321(14) . ?
C51 F19 1.324(14) . ?
C51 C50 1.454(12) . ?
F20 C57 1.265(12) . ?
C53 F10 1.290(18) . ?
C53 F22 1.354(17) . ?
C53 F23 1.331(15) . ?
C53 C52 1.413(13) . ?
F24 C54 1.334(11) . ?
F25 C54 1.276(12) . ?
C55 F26 1.376(14) . ?
C55 F12 1.303(13) . ?
C55 F27 1.245(12) . ?
C55 C47 1.648(13) . ?
C69 F34 1.362(11) . ?
C69 F35 1.125(10) . ?
C69 F36 1.418(13) . ?
C69 C50 1.694(11) . ?
C56 F17 1.47(3) . ?
C56 F28 1.38(2) . ?
C56 F29 1.31(2) . ?
C56 C50 1.540(18) . ?
F30 C57 1.270(9) . ?
F31 C57 1.363(12) . ?
C78 F58 1.17(3) . ?
C78 F59 1.42(2) . ?
C78 F60 1.56(3) . ?
C78 C45 1.66(3) . ?
C58 F21 1.34(2) . ?
C58 F32 1.258(16) . ?
C58 F33 1.382(19) . ?
C58 C52 1.596(15) . ?
C77 F56 1.51(3) . ?
C77 F57 1.11(2) . ?
C77 F5 1.628(17) . ?
C77 C47 1.58(3) . ?
F56 F57 1.710(16) . ?
C76 F52 1.18(3) . ?
C76 F53 1.548(19) . ?
C76 F54 1.56(2) . ?
C76 O1 1.89(3) . ?
C76 C45 1.628(19) . ?
C74 F49 1.28(3) . ?
C74 F50 1.528(18) . ?
C74 F51 1.32(4) . ?
C74 C45 1.41(3) . ?
C73 F46 1.286(18) . ?
C73 F47 1.15(2) . ?
C73 F48 1.30(2) . ?
C73 C50 1.575(15) . ?
C72 F43 1.26(4) . ?
C72 F44 1.37(3) . ?
C72 F45 1.44(4) . ?
C72 C50 1.75(3) . ?
C71 F40 1.37(3) . ?
C71 F41 1.23(3) . ?
C71 F42 1.30(3) . ?
C71 C52 1.56(2) . ?
C70 F37 1.27(2) . ?
C70 F38 1.30(2) . ?
C70 F39 1.331(19) . ?
C70 C52 1.72(2) . ?
O1 C45 1.298(6) . ?
O2 C47 1.329(6) . ?
O4 C52 1.300(6) . ?
N1 C1 1.369(4) . ?
N1 C5 1.366(4) . ?
N2 N3 1.367(4) . ?
N2 C6 1.343(5) . ?
N3 C8 1.337(5) . ?
N3 B1 1.579(5) . ?
N4 N5 1.366(5) . ?
N4 C9 1.352(5) . ?
N5 C11 1.349(5) . ?
N5 B1 1.580(5) . ?
N8 N9 1.372(4) . ?
N8 C15 1.338(5) . ?
N9 C17 1.331(5) . ?
N9 B2 1.588(4) . ?
N6 N7 1.366(4) . ?
N6 C12 1.339(5) . ?
N7 C14 1.350(5) . ?
N7 B2 1.580(5) . ?
N10 C34 1.210(5) . ?
N11 C34 1.207(5) . ?
N11 C36 1.391(6) . ?
C1 C2 1.390(5) . ?
C1 B1 1.638(5) . ?
C2 H2 0.9300 . ?
C2 C3 1.385(5) . ?
C3 H3 0.9300 . ?
C3 C4 1.379(5) . ?
C4 H4 0.9300 . ?
C4 C5 1.397(4) . ?
C5 B2 1.638(5) . ?
C6 H6 0.9300 . ?
C6 C7 1.377(6) . ?
C7 H7 0.9300 . ?
C7 C8 1.378(6) . ?
C8 H8 0.9300 . ?
C9 H9 0.9300 . ?
C9 C10 1.368(7) . ?
C10 H10 0.9300 . ?
C10 C11 1.357(7) . ?
C11 H11 0.9300 . ?
C15 H15 0.9300 . ?
C15 C16 1.360(6) . ?
C16 H16 0.9300 . ?
C16 C17 1.383(6) . ?
C17 H17 0.9300 . ?
C12 H12 0.9300 . ?
C12 C13 1.372(7) . ?
C13 H13 0.9300 . ?
C13 C14 1.370(6) . ?
C14 H14 0.9300 . ?
C18 C19 1.404(5) . ?
C18 C23 1.396(6) . ?
C18 B1 1.616(6) . ?
C19 H19 0.9300 . ?
C19 C20 1.389(6) . ?
C20 C21 1.385(7) . ?
C20 C24 1.513(6) . ?
C21 H21 0.9300 . ?
C21 C22 1.384(6) . ?
C22 C23 1.404(6) . ?
C22 C25 1.501(7) . ?
C23 H23 0.9300 . ?
C24 H24A 0.9600 . ?
C24 H24B 0.9600 . ?
C24 H24C 0.9600 . ?
C25 H25A 0.9600 . ?
C25 H25B 0.9600 . ?
C25 H25C 0.9600 . ?
C26 C27 1.408(5) . ?
C26 C31 1.389(5) . ?
C26 B2 1.618(5) . ?
C27 H27 0.9300 . ?
C27 C28 1.387(6) . ?
C28 C29 1.381(7) . ?
C28 C33 1.506(7) . ?
C29 H29 0.9300 . ?
C29 C30 1.383(7) . ?
C30 C31 1.405(5) . ?
C30 C32 1.499(7) . ?
C31 H31 0.9300 . ?
C32 H32A 0.9600 . ?
C32 H32B 0.9600 . ?
C32 H32C 0.9600 . ?
C33 H33A 0.9600 . ?
C33 H33B 0.9600 . ?
C33 H33C 0.9600 . ?
C36 C37 1.407(6) . ?
C36 C41 1.407(7) . ?
C37 C38 1.377(7) . ?
C37 C42 1.487(7) . ?
C38 H38 0.9300 . ?
C38 C39 1.356(10) . ?
C39 H39 0.9300 . ?
C39 C40 1.398(10) . ?
C40 H40 0.9300 . ?
C40 C41 1.358(8) . ?
C41 C43 1.507(8) . ?
C42 H42A 0.9600 . ?
C42 H42B 0.9600 . ?
C42 H42C 0.9600 . ?
C43 H43A 0.9600 . ?
C43 H43B 0.9600 . ?
C43 H43C 0.9600 . ?
C47 C54 1.581(11) . ?
O3 C50 1.274(6) . ?
C52 C57 1.579(11) . ?
C59 C60 1.304(12) . ?
C59 C64 1.432(13) . ?
C59 C65 1.431(13) . ?
C60 H60 0.9300 . ?
C60 C61 1.358(12) . ?
C61 H61 0.9300 . ?
C61 C62 1.414(14) . ?
C62 H62 0.9300 . ?
C62 C63 1.373(15) . ?
C63 H63 0.9300 . ?
C63 C64 1.365(14) . ?
C64 H64 0.9300 . ?
C65 H65A 0.9600 . ?
C65 H65B 0.9600 . ?
C65 H65C 0.9600 . ?
C66 H66 0.9300 . ?
C66 C67 1.435(17) . ?
C66 C68 1.46(2) . ?
C67 H67 0.9300 . ?
C67 C68 1.440(19) 2_566 ?
C68 H68 0.9300 . ?

loop_
_geom_torsion_atom_site_label_1
_geom_torsion_atom_site_label_2
_geom_torsion_atom_site_label_3
_geom_torsion_atom_site_label_4
_geom_torsion
_geom_torsion_site_symmetry_1
_geom_torsion_site_symmetry_2
_geom_torsion_site_symmetry_3
_geom_torsion_site_symmetry_4
_geom_torsion_publ_flag
Mo1 N1 C1 C2 -160.1(2) . . . . ?
Mo1 N1 C1 B1 14.3(4) . . . . ?
Mo1 N1 C5 C4 163.2(2) . . . . ?
Mo1 N1 C5 B2 -12.7(4) . . . . ?
Mo1 N2 N3 C8 172.2(2) . . . . ?
Mo1 N2 N3 B1 0.9(4) . . . . ?
Mo1 N2 C6 C7 -171.4(2) . . . . ?
Mo1 N4 N5 C11 -178.4(3) . . . . ?
Mo1 N4 N5 B1 1.2(4) . . . . ?
Mo1 N4 C9 C10 178.4(3) . . . . ?
Mo1 N8 N9 C17 166.3(3) . . . . ?
Mo1 N8 N9 B2 -9.5(4) . . . . ?
Mo1 N8 C15 C16 -165.8(3) . . . . ?
Mo1 N6 N7 C14 -173.7(3) . . . . ?
Mo1 N6 N7 B2 -2.9(4) . . . . ?
Mo1 N6 C12 C13 173.2(3) . . . . ?
Al1 O1 C45 C44 -164.9(14) . . . . ?
Al1 O1 C45 C46 -56(2) . . . . ?
Al1 O1 C45 C49 77.9(17) . . . . ?
Al1 O1 C45 C78 -34(2) . . . . ?
Al1 O1 C45 C76 -152.5(17) . . . . ?
Al1 O1 C45 C74 99(2) . . . . ?
Al1 O2 C47 C48 -14.5(16) . . . . ?
Al1 O2 C47 C55 123.4(13) . . . . ?
Al1 O2 C47 C77 15.3(18) . . . . ?
Al1 O2 C47 C54 -125.1(13) . . . . ?
Al1 O4 C52 C53 117.6(16) . . . . ?
Al1 O4 C52 C58 -140.7(15) . . . . ?
Al1 O4 C52 C71 -109.7(18) . . . . ?
Al1 O4 C52 C70 115.7(16) . . . . ?
Al1 O4 C52 C57 -7.6(19) . . . . ?
F1 C44 C45 C46 -29(2) . . . . ?
F1 C44 C45 C49 -154.0(14) . . . . ?
F1 C44 C45 O1 88.7(16) . . . . ?
F2 C44 C45 C46 -152.7(19) . . . . ?
F2 C44 C45 C49 82.2(16) . . . . ?
F2 C44 C45 O1 -35.1(18) . . . . ?
F3 C44 C45 C46 84(2) . . . . ?
F3 C44 C45 C49 -41.5(17) . . . . ?
F3 C44 C45 O1 -158.8(11) . . . . ?
F4 C46 C45 C44 -32(3) . . . . ?
F4 C46 C45 C49 81(3) . . . . ?
F4 C46 C45 O1 -153(3) . . . . ?
F7 C46 C45 C44 113(2) . . . . ?
F7 C46 C45 C49 -134(2) . . . . ?
F7 C46 C45 O1 -8(3) . . . . ?
F8 C46 C45 C44 -147.8(17) . . . . ?
F8 C46 C45 C49 -35(2) . . . . ?
F8 C46 C45 O1 91.1(18) . . . . ?
C48 C47 C54 F11 83.9(9) . . . . ?
C48 C47 C54 F24 -38.8(10) . . . . ?
C48 C47 C54 F25 -160.2(9) . . . . ?
F55 C48 F13 F14 -118(2) . . . . ?
F55 C48 F14 F13 142.3(16) . . . . ?
F55 C48 C47 C55 46.1(14) . . . . ?
F55 C48 C47 O2 175.4(11) . . . . ?
F55 C48 C47 C54 -70.1(12) . . . . ?
F13 C48 C47 C55 -166.4(9) . . . . ?
F13 C48 C47 O2 -37.1(13) . . . . ?
F13 C48 C47 C54 77.4(12) . . . . ?
F14 C48 C47 C55 -71.8(16) . . . . ?
F14 C48 C47 O2 57.5(15) . . . . ?
F14 C48 C47 C54 172.0(14) . . . . ?
F6 C49 C45 C44 76.4(19) . . . . ?
F6 C49 C45 C46 -32(2) . . . . ?
F6 C49 C45 O1 -160.0(14) . . . . ?
F15 C49 C45 C44 -159.7(13) . . . . ?
F15 C49 C45 C46 92.0(19) . . . . ?
F15 C49 C45 O1 -36.0(13) . . . . ?
F16 C49 C45 C44 -49.5(16) . . . . ?
F16 C49 C45 C46 -157.9(17) . . . . ?
F16 C49 C45 O1 74.1(13) . . . . ?
F9 C51 C50 C73 -84.1(12) . . . . ?
F9 C51 C50 O3 52.8(12) . . . . ?
F18 C51 C50 C73 41.3(14) . . . . ?
F18 C51 C50 O3 178.2(9) . . . . ?
F19 C51 C50 C73 154.3(12) . . . . ?
F19 C51 C50 O3 -68.9(14) . . . . ?
C53 C52 C57 F20 -171.8(11) . . . . ?
C53 C52 C57 F30 54.9(13) . . . . ?
C53 C52 C57 F31 -55.6(10) . . . . ?
F10 C53 C52 C58 -165.8(13) . . . . ?
F10 C53 C52 O4 -50.2(15) . . . . ?
F10 C53 C52 C57 77.6(13) . . . . ?
F22 C53 C52 C58 72.7(12) . . . . ?
F22 C53 C52 O4 -171.7(9) . . . . ?
F22 C53 C52 C57 -44.0(12) . . . . ?
F23 C53 C52 C58 -45.5(13) . . . . ?
F23 C53 C52 O4 70.1(14) . . . . ?
F23 C53 C52 C57 -162.1(11) . . . . ?
C55 C47 C54 F11 -46.9(9) . . . . ?
C55 C47 C54 F24 -169.6(8) . . . . ?
C55 C47 C54 F25 69.0(9) . . . . ?
F34 C69 C50 C56 154.4(10) . . . . ?
F34 C69 C50 C72 -59.4(17) . . . . ?
F34 C69 C50 O3 45.6(8) . . . . ?
F35 C69 C50 C56 -74.8(13) . . . . ?
F35 C69 C50 C72 71(2) . . . . ?
F35 C69 C50 O3 176.3(10) . . . . ?
F36 C69 C50 C56 41.2(10) . . . . ?
F36 C69 C50 C72 -172.6(16) . . . . ?
F36 C69 C50 O3 -67.7(8) . . . . ?
F26 C55 C47 C48 70.8(11) . . . . ?
F26 C55 C47 O2 -58.2(9) . . . . ?
F26 C55 C47 C54 -173.2(8) . . . . ?
F12 C55 C47 C48 -161.7(9) . . . . ?
F12 C55 C47 O2 69.2(9) . . . . ?
F12 C55 C47 C54 -45.8(9) . . . . ?
F27 C55 C47 C48 -43.1(15) . . . . ?
F27 C55 C47 O2 -172.2(11) . . . . ?
F27 C55 C47 C54 72.8(13) . . . . ?
F17 C56 C50 C69 -179.1(12) . . . . ?
F17 C56 C50 C72 26.5(19) . . . . ?
F17 C56 C50 O3 -70.9(14) . . . . ?
F28 C56 C50 C69 44.6(18) . . . . ?
F28 C56 C50 C72 -110(2) . . . . ?
F28 C56 C50 O3 152.8(15) . . . . ?
F29 C56 C50 C69 -82.7(15) . . . . ?
F29 C56 C50 C72 122.9(19) . . . . ?
F29 C56 C50 O3 25.5(18) . . . . ?
F58 C78 C45 C76 47(3) . . . . ?
F58 C78 C45 C74 -174(3) . . . . ?
F58 C78 C45 O1 -43(3) . . . . ?
F59 C78 C45 C76 -97(2) . . . . ?
F59 C78 C45 C74 42(2) . . . . ?
F59 C78 C45 O1 173.7(15) . . . . ?
F60 C78 C45 C76 160.6(16) . . . . ?
F60 C78 C45 C74 -60(2) . . . . ?
F60 C78 C45 O1 70.9(16) . . . . ?
C58 C52 C57 F20 94.1(12) . . . . ?
C58 C52 C57 F30 -39.2(15) . . . . ?
C58 C52 C57 F31 -149.7(9) . . . . ?
F21 C58 C52 C53 -137.2(15) . . . . ?
F21 C58 C52 O4 98.4(14) . . . . ?
F21 C58 C52 C57 -31.8(17) . . . . ?
F32 C58 C52 C53 98.3(16) . . . . ?
F32 C58 C52 O4 -26.1(17) . . . . ?
F32 C58 C52 C57 -156.4(13) . . . . ?
F33 C58 C52 C53 -27.5(13) . . . . ?
F33 C58 C52 O4 -151.9(10) . . . . ?
F33 C58 C52 C57 77.8(14) . . . . ?
C77 C47 C54 F11 59.5(12) . . . . ?
C77 C47 C54 F24 -63.3(13) . . . . ?
C77 C47 C54 F25 175.4(10) . . . . ?
F56 C77 C47 O2 135.6(10) . . . . ?
F56 C77 C47 C54 -89.0(13) . . . . ?
F57 C77 C47 O2 54(2) . . . . ?
F57 C77 C47 C54 -170.5(14) . . . . ?
F5 C77 F56 F57 142(2) . . . . ?
F5 C77 F57 F56 -94(3) . . . . ?
F5 C77 C47 O2 -122.9(10) . . . . ?
F5 C77 C47 C54 12.4(15) . . . . ?
C76 O1 C45 C78 118.9(15) . . . . ?
C76 O1 C45 C74 -108(2) . . . . ?
F52 C76 O1 Al1 -49(3) . . . . ?
F52 C76 O1 C45 146(2) . . . . ?
F52 C76 C45 C78 -157(3) . . . . ?
F52 C76 C45 C74 62(4) . . . . ?
F52 C76 C45 O1 -50(3) . . . . ?
F53 C76 O1 Al1 62(2) . . . . ?
F53 C76 O1 C45 -103.6(17) . . . . ?
F53 C76 C45 C78 -22(2) . . . . ?
F53 C76 C45 C74 -162.7(16) . . . . ?
F53 C76 C45 O1 86.1(17) . . . . ?
F54 C76 O1 Al1 -176(3) . . . . ?
F54 C76 O1 C45 19(4) . . . . ?
F54 C76 C45 C78 83(2) . . . . ?
F54 C76 C45 C74 -58(2) . . . . ?
F54 C76 C45 O1 -169(2) . . . . ?
F49 C74 C45 C78 49(2) . . . . ?
F49 C74 C45 C76 -168(2) . . . . ?
F49 C74 C45 O1 -81(2) . . . . ?
F50 C74 C45 C78 -53(3) . . . . ?
F50 C74 C45 C76 90(2) . . . . ?
F50 C74 C45 O1 177.3(15) . . . . ?
F51 C74 C45 C78 -156.1(17) . . . . ?
F51 C74 C45 C76 -13(2) . . . . ?
F51 C74 C45 O1 74(2) . . . . ?
F46 C73 C50 C51 -153.7(14) . . . . ?
F46 C73 C50 O3 64.7(16) . . . . ?
F47 C73 C50 C51 71.6(17) . . . . ?
F47 C73 C50 O3 -70.0(17) . . . . ?
F48 C73 C50 C51 -37.3(15) . . . . ?
F48 C73 C50 O3 -178.9(10) . . . . ?
F43 C72 C50 C69 39(3) . . . . ?
F43 C72 C50 C56 -177.3(19) . . . . ?
F43 C72 C50 O3 -71(2) . . . . ?
F44 C72 C50 C69 -96(3) . . . . ?
F44 C72 C50 C56 47(3) . . . . ?
F44 C72 C50 O3 154(2) . . . . ?
F45 C72 C50 C69 156.9(12) . . . . ?
F45 C72 C50 C56 -60(2) . . . . ?
F45 C72 C50 O3 46.7(19) . . . . ?
C71 C52 C57 F20 67.5(13) . . . . ?
C71 C52 C57 F30 -65.9(14) . . . . ?
C71 C52 C57 F31 -176.4(10) . . . . ?
F40 C71 C52 C70 173.3(13) . . . . ?
F40 C71 C52 O4 65.2(17) . . . . ?
F40 C71 C52 C57 -47.8(17) . . . . ?
F41 C71 C52 C70 65(2) . . . . ?
F41 C71 C52 O4 -43(2) . . . . ?
F41 C71 C52 C57 -155.9(18) . . . . ?
F42 C71 C52 C70 -60(3) . . . . ?
F42 C71 C52 O4 -168(2) . . . . ?
F42 C71 C52 C57 79(2) . . . . ?
C70 C52 C57 F20 -146.4(11) . . . . ?
C70 C52 C57 F30 80.2(13) . . . . ?
C70 C52 C57 F31 -30.2(10) . . . . ?
F37 C70 C52 C71 -37(2) . . . . ?
F37 C70 C52 O4 73.2(14) . . . . ?
F37 C70 C52 C57 -169.3(12) . . . . ?
F38 C70 C52 C71 89.7(17) . . . . ?
F38 C70 C52 O4 -160.0(11) . . . . ?
F38 C70 C52 C57 -42.5(14) . . . . ?
F39 C70 C52 C71 -153.5(13) . . . . ?
F39 C70 C52 O4 -43.2(12) . . . . ?
F39 C70 C52 C57 74.3(13) . . . . ?
O1 Al1 O2 C47 -153.3(13) . . . . ?
O1 Al1 O4 C52 -33.7(16) . . . . ?
O1 C76 C45 C78 -107.9(12) . . . . ?
O1 C76 C45 C74 111.2(11) . . . . ?
O2 Al1 O1 C76 -143.0(14) . . . . ?
O2 Al1 O1 C45 -0.3(15) . . . . ?
O2 Al1 O4 C52 -156.0(15) . . . . ?
O2 C47 C54 F11 -162.0(7) . . . . ?
O2 C47 C54 F24 75.3(9) . . . . ?
O2 C47 C54 F25 -46.1(9) . . . . ?
O4 Al1 O1 C76 94.0(15) . . . . ?
O4 Al1 O1 C45 -123.2(15) . . . . ?
O4 Al1 O2 C47 -30.6(14) . . . . ?
O4 C52 C57 F20 -37.2(12) . . . . ?
O4 C52 C57 F30 -170.5(9) . . . . ?
O4 C52 C57 F31 79.0(8) . . . . ?
N1 C1 C2 C3 -3.9(5) . . . . ?
N1 C1 B1 N3 -69.2(4) . . . . ?
N1 C1 B1 N5 44.4(4) . . . . ?
N1 C1 B1 C18 166.8(3) . . . . ?
N1 C5 B2 N9 67.6(4) . . . . ?
N1 C5 B2 N7 -44.4(4) . . . . ?
N1 C5 B2 C26 -163.1(3) . . . . ?
N2 N3 C8 C7 1.3(4) . . . . ?
N2 N3 B1 N5 -55.9(4) . . . . ?
N2 N3 B1 C1 59.7(4) . . . . ?
N2 N3 B1 C18 -171.2(3) . . . . ?
N2 C6 C7 C8 -1.2(4) . . . . ?
N3 N2 C6 C7 2.0(4) . . . . ?
N4 N5 C11 C10 -0.2(5) . . . . ?
N4 N5 B1 N3 56.1(4) . . . . ?
N4 N5 B1 C1 -55.2(4) . . . . ?
N4 N5 B1 C18 174.8(3) . . . . ?
N4 C9 C10 C11 -0.5(6) . . . . ?
N5 N4 C9 C10 0.4(5) . . . . ?
N8 N9 C17 C16 1.0(5) . . . . ?
N8 N9 B2 N7 65.3(3) . . . . ?
N8 N9 B2 C5 -52.1(4) . . . . ?
N8 N9 B2 C26 -176.2(3) . . . . ?
N8 C15 C16 C17 1.1(5) . . . . ?
N9 N8 C15 C16 -0.5(5) . . . . ?
N6 N7 C14 C13 -0.4(5) . . . . ?
N6 N7 B2 N9 -59.6(4) . . . . ?
N6 N7 B2 C5 54.2(4) . . . . ?
N6 N7 B2 C26 174.4(3) . . . . ?
N6 C12 C13 C14 -0.9(6) . . . . ?
N7 N6 C12 C13 0.7(5) . . . . ?
N11 C36 C37 C38 178.8(5) . . . . ?
N11 C36 C37 C42 -2.0(6) . . . . ?
N11 C36 C41 C40 -178.4(5) . . . . ?
N11 C36 C41 C43 1.6(8) . . . . ?
C1 N1 C5 C4 -3.3(4) . . . . ?
C1 N1 C5 B2 -179.2(3) . . . . ?
C1 C2 C3 C4 -1.2(5) . . . . ?
C2 C1 B1 N3 104.9(4) . . . . ?
C2 C1 B1 N5 -141.5(3) . . . . ?
C2 C1 B1 C18 -19.1(5) . . . . ?
C2 C3 C4 C5 4.1(5) . . . . ?
C3 C4 C5 N1 -2.0(5) . . . . ?
C3 C4 C5 B2 174.0(3) . . . . ?
C4 C5 B2 N9 -108.3(3) . . . . ?
C4 C5 B2 N7 139.7(3) . . . . ?
C4 C5 B2 C26 21.0(4) . . . . ?
C5 N1 C1 C2 6.2(5) . . . . ?
C5 N1 C1 B1 -179.5(3) . . . . ?
C6 N2 N3 C8 -2.0(4) . . . . ?
C6 N2 N3 B1 -173.3(3) . . . . ?
C6 C7 C8 N3 -0.1(4) . . . . ?
C8 N3 B1 N5 135.1(4) . . . . ?
C8 N3 B1 C1 -109.3(4) . . . . ?
C8 N3 B1 C18 19.8(5) . . . . ?
C9 N4 N5 C11 -0.1(4) . . . . ?
C9 N4 N5 B1 179.5(3) . . . . ?
C9 C10 C11 N5 0.4(6) . . . . ?
C11 N5 B1 N3 -124.4(4) . . . . ?
C11 N5 B1 C1 124.3(4) . . . . ?
C11 N5 B1 C18 -5.7(5) . . . . ?
C15 N8 N9 C17 -0.3(4) . . . . ?
C15 N8 N9 B2 -176.2(3) . . . . ?
C15 C16 C17 N9 -1.2(5) . . . . ?
C17 N9 B2 N7 -109.1(5) . . . . ?
C17 N9 B2 C5 133.4(4) . . . . ?
C17 N9 B2 C26 9.3(6) . . . . ?
C12 N6 N7 C14 -0.2(4) . . . . ?
C12 N6 N7 B2 170.6(3) . . . . ?
C12 C13 C14 N7 0.8(5) . . . . ?
C14 N7 B2 N9 108.9(4) . . . . ?
C14 N7 B2 C5 -137.3(4) . . . . ?
C14 N7 B2 C26 -17.1(5) . . . . ?
C18 C19 C20 C21 1.1(7) . . . . ?
C18 C19 C20 C24 -178.9(5) . . . . ?
C19 C18 C23 C22 -4.5(6) . . . . ?
C19 C18 B1 N3 45.3(5) . . . . ?
C19 C18 B1 N5 -70.5(4) . . . . ?
C19 C18 B1 C1 165.4(3) . . . . ?
C19 C20 C21 C22 -2.0(7) . . . . ?
C20 C21 C22 C23 -0.3(7) . . . . ?
C20 C21 C22 C25 -179.7(5) . . . . ?
C21 C22 C23 C18 3.7(7) . . . . ?
C23 C18 C19 C20 2.1(6) . . . . ?
C23 C18 B1 N3 -142.7(4) . . . . ?
C23 C18 B1 N5 101.5(4) . . . . ?
C23 C18 B1 C1 -22.6(6) . . . . ?
C24 C20 C21 C22 177.9(5) . . . . ?
C25 C22 C23 C18 -176.9(5) . . . . ?
C26 C27 C28 C29 -0.5(7) . . . . ?
C26 C27 C28 C33 -179.8(5) . . . . ?
C27 C26 C31 C30 1.4(6) . . . . ?
C27 C26 B2 N9 -175.4(3) . . . . ?
C27 C26 B2 N7 -58.9(4) . . . . ?
C27 C26 B2 C5 62.3(4) . . . . ?
C27 C28 C29 C30 0.3(7) . . . . ?
C28 C29 C30 C31 0.6(7) . . . . ?
C28 C29 C30 C32 -178.8(5) . . . . ?
C29 C30 C31 C26 -1.6(6) . . . . ?
C31 C26 C27 C28 -0.4(6) . . . . ?
C31 C26 B2 N9 6.2(6) . . . . ?
C31 C26 B2 N7 122.7(4) . . . . ?
C31 C26 B2 C5 -116.1(4) . . . . ?
C32 C30 C31 C26 177.8(4) . . . . ?
C33 C28 C29 C30 179.6(5) . . . . ?
C34 N11 C36 C37 -179.4(5) . . . . ?
C34 N11 C36 C41 0.1(9) . . . . ?
C36 C37 C38 C39 -0.7(9) . . . . ?
C37 C36 C41 C40 1.0(7) . . . . ?
C37 C36 C41 C43 -178.9(5) . . . . ?
C37 C38 C39 C40 1.8(11) . . . . ?
C38 C39 C40 C41 -1.4(11) . . . . ?
C39 C40 C41 C36 0.0(9) . . . . ?
C39 C40 C41 C43 180.0(7) . . . . ?
C41 C36 C37 C38 -0.7(7) . . . . ?
C41 C36 C37 C42 178.5(4) . . . . ?
C42 C37 C38 C39 -179.9(6) . . . . ?
C45 C76 O1 Al1 165.3(10) . . . . ?
C47 C48 F13 F14 118.1(14) . . . . ?
C47 C48 F14 F13 -108.7(13) . . . . ?
C47 C77 F56 F57 -118.3(15) . . . . ?
C47 C77 F57 F56 91.2(17) . . . . ?
O3 Al1 O1 C76 -22.0(15) . . . . ?
O3 Al1 O1 C45 120.8(14) . . . . ?
O3 Al1 O2 C47 88.7(13) . . . . ?
O3 Al1 O4 C52 82.0(16) . . . . ?
C59 C60 C61 C62 1.1(14) . . . . ?
C60 C59 C64 C63 -1.5(12) . . . . ?
C60 C61 C62 C63 -2.1(14) . . . . ?
C61 C62 C63 C64 1.3(15) . . . . ?
C62 C63 C64 C59 0.5(14) . . . . ?
C64 C59 C60 C61 0.7(14) . . . . ?
C65 C59 C60 C61 177.3(9) . . . . ?
C65 C59 C64 C63 -178.4(9) . . . . ?
C67 C66 C68 C67 23(3) . . . 2_566 ?
C68 C66 C67 C68 -20(2) . . . 2_566 ?
B1 N3 C8 C7 171.1(3) . . . . ?
B1 N5 C11 C10 -179.8(4) . . . . ?
B1 C1 C2 C3 -178.0(3) . . . . ?
B1 C18 C19 C20 174.8(4) . . . . ?
B1 C18 C23 C22 -176.7(4) . . . . ?
B2 N9 C17 C16 175.8(4) . . . . ?
B2 N7 C14 C13 -170.0(4) . . . . ?
B2 C26 C27 C28 -179.0(4) . . . . ?
B2 C26 C31 C30 179.8(4) . . . . ?
